data_4347883
loop_
_publ_author_name
'Chakarawet, Khetpakorn'
'Knopf, Ioana'
'Nava, Matthew'
'Jiang, Yanfeng'
'Stauber, Julia M.'
'Cummins, Christopher C.'

_publ_section_title
;
 Crystalline Metaphosphate Acid Salts: Synthesis in Organic Media,
 Structures, Hydrogen-Bonding Capability, and Implication of Superacidity.
;
_journal_issue 12
_journal_name_full 'Inorganic chemistry'
_journal_page_first 6178
_journal_page_last 6185
_journal_paper_doi 10.1021/acs.inorgchem.6b00749
_journal_volume 55
_journal_year 2016
_chemical_formula_sum 'C148 H138 N4 O38 P20'
_chemical_formula_weight 3200.02
_chemical_name_systematic 'Bis(triphenylphosphine)iminium octahydrogentris(tetrametaphosphate)'
_space_group_crystal_system triclinic
_space_group_IT_number 2
_space_group_name_Hall '-P 1'
_space_group_name_H-M_alt 'P -1'
_atom_sites_solution_hydrogens mixed
_atom_sites_solution_primary direct
_atom_sites_solution_secondary difmap
_audit_creation_method SHELXL-2013
_cell_angle_alpha 82.161(3)
_cell_angle_beta 72.116(3)
_cell_angle_gamma 63.235(2)
_cell_formula_units_Z 2
_cell_length_a 17.841(3)
_cell_length_b 17.919(3)
_cell_length_c 26.667(4)
_cell_measurement_reflns_used 9794
_cell_measurement_temperature 100(2)
_cell_measurement_theta_max 30.42
_cell_measurement_theta_min 2.21
_cell_volume 7244(2)
_computing_cell_refinement 'SAINT 7.46A (Bruker-AXS, 2011)'
_computing_data_collection 'APEX2 v2011.4.0 (Bruker-AXS, 2011)'
_computing_data_reduction 'SAINT 7.46A (Bruker-AXS, 2011)'
_computing_molecular_graphics 'Bruker SHELXTL'
_computing_publication_material 'Bruker SHELXTL'
_computing_structure_refinement 'SHELXL-2013 (Sheldrick, 2013)'
_computing_structure_solution 'SHELXS-97 (Sheldrick, 2008)'
_diffrn_ambient_temperature 100(2)
_diffrn_detector_area_resol_mean 8.3
_diffrn_measured_fraction_theta_full 0.987
_diffrn_measured_fraction_theta_max 0.979
_diffrn_measurement_device_type 'Bruker Smart APEX2 CCD'
_diffrn_measurement_method '\f and \w scans'
_diffrn_radiation_type MoK\a
_diffrn_radiation_wavelength 0.71073
_diffrn_reflns_av_R_equivalents 0.0714
_diffrn_reflns_av_unetI/netI 0.0702
_diffrn_reflns_Laue_measured_fraction_full 0.987
_diffrn_reflns_Laue_measured_fraction_max 0.979
_diffrn_reflns_limit_h_max 24
_diffrn_reflns_limit_h_min -24
_diffrn_reflns_limit_k_max 24
_diffrn_reflns_limit_k_min -24
_diffrn_reflns_limit_l_max 37
_diffrn_reflns_limit_l_min -37
_diffrn_reflns_number 193513
_diffrn_reflns_point_group_measured_fraction_full 0.987
_diffrn_reflns_point_group_measured_fraction_max 0.979
_diffrn_reflns_theta_full 25.242
_diffrn_reflns_theta_max 29.575
_diffrn_reflns_theta_min 1.273
_diffrn_source 'I\mS micro-focus sealed tube, multilayer optics'
_exptl_absorpt_coefficient_mu 0.312
_exptl_absorpt_correction_T_max 0.7462
_exptl_absorpt_correction_T_min 0.6611
_exptl_absorpt_correction_type multi-scan
_exptl_absorpt_process_details 'SADABS (Sheldrick, 2009)'
_exptl_crystal_colour colourless
_exptl_crystal_density_diffrn 1.467
_exptl_crystal_density_method 'not measured'
_exptl_crystal_description blade
_exptl_crystal_F_000 3316
_exptl_crystal_size_max 0.590
_exptl_crystal_size_mid 0.170
_exptl_crystal_size_min 0.060
_refine_diff_density_max 0.749
_refine_diff_density_min -0.656
_refine_diff_density_rms 0.083
_refine_ls_extinction_method none
_refine_ls_goodness_of_fit_ref 1.023
_refine_ls_hydrogen_treatment mixed
_refine_ls_matrix_type full
_refine_ls_number_parameters 2057
_refine_ls_number_reflns 39775
_refine_ls_number_restraints 3601
_refine_ls_restrained_S_all 0.990
_refine_ls_R_factor_all 0.1095
_refine_ls_R_factor_gt 0.0544
_refine_ls_shift/su_max 0.002
_refine_ls_shift/su_mean 0.000
_refine_ls_structure_factor_coef Fsqd
_refine_ls_weighting_details 'w=1/[\s^2^(Fo^2^)+(0.0587P)^2^+7.1449P] where P=(Fo^2^+2Fc^2^)/3'
_refine_ls_weighting_scheme calc
_refine_ls_wR_factor_gt 0.1270
_refine_ls_wR_factor_ref 0.1554
_reflns_Friedel_coverage 0.000
_reflns_number_gt 24038
_reflns_number_total 39775
_reflns_threshold_expression 'I > 2\s(I)'
_cod_data_source_file ic6b00749_si_004.cif
_cod_data_source_block X8_14115
_cod_original_cell_volume 7244.0(19)
_cod_database_code 4347883
_shelx_space_group_comment
; 
The symmetry employed for this shelxl refinement is uniquely defined 
by the following loop, which should always be used as a source of 
symmetry information in preference to the above space-group names. 
They are only intended as comments. 
;
_shelx_estimated_absorpt_t_min 0.837
_shelx_estimated_absorpt_t_max 0.982
_shelxl_version_number 2013-4

loop_
_space_group_symop_operation_xyz
'x, y, z'
'-x, -y, -z'

loop_
_atom_site_label
_atom_site_type_symbol
_atom_site_fract_x
_atom_site_fract_y
_atom_site_fract_z
_atom_site_U_iso_or_equiv
_atom_site_adp_type
_atom_site_occupancy
_atom_site_site_symmetry_order
_atom_site_calc_flag
_atom_site_refinement_flags_posn
_atom_site_refinement_flags_adp
_atom_site_refinement_flags_occupancy
_atom_site_disorder_assembly
_atom_site_disorder_group
P3 P 0.13524(5) 0.68107(4) 0.44765(3) 0.02083(15) Uani 1 1 d D U . . .
P1 P 0.29214(9) 0.79888(9) 0.43719(6) 0.0219(3) Uani 0.826(2) 1 d D U P A 1
P2 P 0.20694(14) 0.71717(12) 0.52176(7) 0.0240(4) Uani 0.826(2) 1 d D U P A 1
P4 P 0.21394(11) 0.77455(11) 0.36268(6) 0.0207(3) Uani 0.826(2) 1 d D U P A 1
O1 O 0.21762(16) 0.79492(16) 0.48775(10) 0.0224(6) Uani 0.826(2) 1 d D U P A 1
O2 O 0.20189(15) 0.66489(14) 0.47957(9) 0.0226(5) Uani 0.826(2) 1 d D U P A 1
O3 O 0.14287(14) 0.75531(14) 0.40851(9) 0.0209(5) Uani 0.826(2) 1 d D U P A 1
O4 O 0.24030(17) 0.82498(16) 0.39297(11) 0.0244(6) Uani 0.826(2) 1 d D U P A 1
O11 O 0.3712(3) 0.7216(3) 0.42497(19) 0.0345(10) Uani 0.826(2) 1 d D U P A 1
O12 O 0.3001(3) 0.8769(3) 0.44491(18) 0.0268(8) Uani 0.826(2) 1 d D U P A 1
O21 O 0.2813(2) 0.66397(17) 0.54164(11) 0.0390(8) Uani 0.826(2) 1 d D U P A 1
O22 O 0.11702(18) 0.75489(16) 0.55928(10) 0.0295(6) Uani 0.826(2) 1 d D U P A 1
O31 O 0.15772(16) 0.60457(15) 0.42140(11) 0.0271(6) Uani 0.826(2) 1 d D U P A 1
O32 O 0.04257(15) 0.72194(14) 0.48200(10) 0.0235(6) Uani 0.826(2) 1 d D U P A 1
O41 O 0.28678(18) 0.70132(17) 0.33445(11) 0.0302(6) Uani 0.826(2) 1 d D U P A 1
O42 O 0.15993(18) 0.84054(18) 0.32931(11) 0.0287(6) Uani 0.826(2) 1 d D U P A 1
H1 H 0.259(2) 0.9218(17) 0.4582(16) 0.034 Uiso 0.826(2) 1 d D U P A 1
H2 H 0.084(2) 0.7991(18) 0.5792(14) 0.034 Uiso 0.826(2) 1 d D U P A 1
H3 H 0.021(3) 0.7734(12) 0.4857(17) 0.034 Uiso 0.826(2) 1 d D U P A 1
H4 H 0.1139(19) 0.876(2) 0.3512(14) 0.034 Uiso 0.826(2) 1 d D U P A 1
P1B P 0.2934(6) 0.7849(6) 0.4570(3) 0.042(2) Uani 0.174(2) 1 d D U P A 2
P2B P 0.1980(8) 0.7095(7) 0.5357(4) 0.038(2) Uani 0.174(2) 1 d D U P A 2
P4B P 0.2279(7) 0.7612(6) 0.3747(4) 0.044(2) Uani 0.174(2) 1 d D U P A 2
O1B O 0.2316(8) 0.7783(7) 0.5112(5) 0.029(3) Uani 0.174(2) 1 d D U P A 2
O2B O 0.1342(7) 0.7226(6) 0.5006(4) 0.032(3) Uani 0.174(2) 1 d D U P A 2
O3B O 0.2077(6) 0.6884(6) 0.4047(4) 0.032(3) Uani 0.174(2) 1 d D U P A 2
O4B O 0.2296(8) 0.8108(8) 0.4191(5) 0.034(3) Uani 0.174(2) 1 d D U P A 2
O11B O 0.3742(12) 0.7121(19) 0.4389(8) 0.053(7) Uani 0.174(2) 1 d D U P A 2
O12B O 0.3060(19) 0.8613(15) 0.4593(8) 0.038(5) Uani 0.174(2) 1 d D U P A 2
H12B H 0.2990 0.8899 0.4320 0.057 Uiso 0.174(2) 1 calc R U P A 2
O21B O 0.2665(9) 0.6255(7) 0.5311(7) 0.047(4) Uani 0.174(2) 1 d D U P A 2
O22B O 0.1410(9) 0.7407(8) 0.5891(4) 0.039(3) Uani 0.174(2) 1 d D U P A 2
H22B H 0.1234 0.7927 0.5903 0.058 Uiso 0.174(2) 1 calc R U P A 2
O31B O 0.1489(8) 0.5930(6) 0.4617(5) 0.029(3) Uani 0.174(2) 1 d D U P A 2
O32B O 0.0446(7) 0.7385(8) 0.4443(6) 0.040(3) Uani 0.174(2) 1 d D U P A 2
H32B H 0.0311 0.7867 0.4539 0.060 Uiso 0.174(2) 1 calc R U P A 2
O41B O 0.3101(10) 0.7288(10) 0.3327(6) 0.055(4) Uani 0.174(2) 1 d D U P A 2
O42B O 0.1451(12) 0.8210(9) 0.3584(8) 0.056(4) Uani 0.174(2) 1 d D U P A 2
H42B H 0.1370 0.7966 0.3372 0.084 Uiso 0.174(2) 1 calc R U P A 2
P5 P -0.00121(5) 0.97303(5) 0.58331(3) 0.02224(16) Uani 1 1 d . U . . .
P6 P -0.09221(5) 0.96438(4) 0.51088(3) 0.01883(15) Uani 1 1 d . U . . .
O5 O -0.08028(13) 0.99691(13) 0.55924(8) 0.0300(5) Uani 1 1 d . U . . .
O6 O -0.07644(13) 1.02891(12) 0.46682(8) 0.0279(5) Uani 1 1 d . U . . .
O51 O -0.02713(14) 1.03921(13) 0.62070(8) 0.0301(5) Uani 1 1 d . U . . .
O52 O 0.02758(14) 0.88624(13) 0.60439(8) 0.0303(5) Uani 1 1 d . U . . .
O61 O -0.18666(13) 0.98602(13) 0.52403(9) 0.0315(5) Uani 1 1 d . U . . .
O62 O -0.02652(13) 0.87842(12) 0.49618(8) 0.0293(5) Uani 1 1 d . U . . .
P9 P 0.69436(5) 0.70971(5) 1.03897(3) 0.02192(16) Uani 1 1 d . U . . .
P10 P 0.63009(5) 0.67925(4) 0.95749(3) 0.01796(14) Uani 1 1 d . U . . .
P11 P 0.72724(6) 0.75970(5) 0.87780(3) 0.02716(18) Uani 1 1 d . U . . .
P12 P 0.79268(5) 0.78537(5) 0.95897(3) 0.02183(16) Uani 1 1 d . U . . .
O9 O 0.62934(13) 0.72456(12) 1.00505(7) 0.0235(4) Uani 1 1 d . U . . .
O10 O 0.70645(13) 0.68559(12) 0.91006(8) 0.0241(4) Uani 1 1 d . U . . .
O11R O 0.72831(13) 0.80994(12) 0.92250(7) 0.0232(4) Uani 1 1 d . U . . .
O12R O 0.72930(12) 0.77797(12) 1.01508(8) 0.0227(4) Uani 1 1 d . U . . .
O91 O 0.76141(14) 0.62508(13) 1.03724(9) 0.0334(5) Uani 1 1 d . U . . .
O92 O 0.63417(14) 0.74415(13) 1.09322(8) 0.0287(5) Uani 1 1 d D U . . .
O101 O 0.64667(13) 0.59209(12) 0.96544(8) 0.0255(4) Uani 1 1 d . U . . .
O102 O 0.54230(14) 0.73765(13) 0.94751(9) 0.0295(5) Uani 1 1 d D U . . .
O111 O 0.80934(17) 0.72256(16) 0.83715(9) 0.0450(6) Uani 1 1 d . U . . .
O112 O 0.64881(19) 0.81707(15) 0.85988(10) 0.0450(7) Uani 1 1 d D U . . .
O121 O 0.87196(13) 0.70920(13) 0.94269(9) 0.0337(5) Uani 1 1 d . U . . .
O122 O 0.80169(13) 0.86396(13) 0.96330(8) 0.0262(5) Uani 1 1 d D U . . .
P7 P 0.49076(5) 0.96983(5) 1.08347(3) 0.02307(16) Uani 1 1 d . U . . .
P8 P 0.59391(5) 1.03213(4) 0.99440(3) 0.01953(15) Uani 1 1 d . U . . .
O7 O 0.56868(13) 0.96531(12) 1.03277(8) 0.0246(4) Uani 1 1 d . U . . .
O71 O 0.46372(14) 1.04063(15) 1.11798(9) 0.0356(5) Uani 1 1 d . U . . .
O72 O 0.51714(14) 0.88620(14) 1.10786(8) 0.0354(5) Uani 1 1 d . U . . .
O8 O 0.58867(13) 1.00911(13) 0.94045(8) 0.0259(4) Uani 1 1 d . U . . .
O81 O 0.53222(14) 1.11794(12) 1.01122(9) 0.0311(5) Uani 1 1 d . U . . .
O82 O 0.68863(13) 1.00423(12) 0.98818(8) 0.0282(5) Uani 1 1 d . U . . .
H9 H 0.5913(17) 0.7930(14) 1.0930(13) 0.034 Uiso 1 1 d D U . . .
H10 H 0.519(2) 0.7865(13) 0.9605(13) 0.034 Uiso 1 1 d D U . . .
H11 H 0.6095(18) 0.8635(14) 0.8713(13) 0.034 Uiso 1 1 d D U . . .
H12 H 0.7596(17) 0.9132(13) 0.9673(13) 0.034 Uiso 1 1 d D U . . .
P1P P 0.16693(4) -0.35023(4) 0.11861(3) 0.01704(14) Uani 1 1 d . U . . .
P2P P 0.14530(4) -0.18194(4) 0.13427(3) 0.01666(14) Uani 1 1 d . U . . .
P3P P 0.36337(4) 0.17654(4) 0.36544(3) 0.01641(14) Uani 1 1 d . U . . .
P4P P 0.33698(4) 0.34778(4) 0.37895(3) 0.01629(14) Uani 1 1 d . U . . .
P5P P 0.29644(4) 0.70893(4) 0.82180(3) 0.01586(14) Uani 1 1 d . U . . .
P6P P 0.29206(4) 0.70255(4) 0.71287(3) 0.01570(14) Uani 1 1 d . U . . .
P7P P 0.80395(4) 0.69812(4) 1.32824(3) 0.01587(14) Uani 1 1 d . U . . .
P8P P 0.79492(4) 0.69707(4) 1.22009(3) 0.01581(14) Uani 1 1 d . U . . .
N1 N 0.11966(14) -0.25690(13) 0.13978(9) 0.0187(5) Uani 1 1 d . U . . .
N2 N 0.38715(15) 0.25215(14) 0.36232(9) 0.0198(5) Uani 1 1 d . U . . .
N3 N 0.32812(14) 0.70588(14) 0.75943(8) 0.0182(5) Uani 1 1 d . U . . .
N4 N 0.83528(14) 0.69514(13) 1.26586(8) 0.0174(4) Uani 1 1 d . U . . .
C111 C 0.10940(17) -0.36315(16) 0.07845(10) 0.0186(5) Uani 1 1 d . U . . .
C112 C 0.02186(18) -0.30679(17) 0.08322(11) 0.0213(6) Uani 1 1 d . U . . .
H112 H -0.0064 -0.2609 0.1070 0.026 Uiso 1 1 calc R U . . .
C113 C -0.0230(2) -0.31809(19) 0.05342(11) 0.0269(6) Uani 1 1 d . U . . .
H113 H -0.0817 -0.2788 0.0557 0.032 Uiso 1 1 calc R U . . .
C114 C 0.0170(2) -0.3868(2) 0.01987(12) 0.0315(7) Uani 1 1 d . U . . .
H114 H -0.0144 -0.3946 -0.0004 0.038 Uiso 1 1 calc R U . . .
C115 C 0.1026(2) -0.4436(2) 0.01621(12) 0.0321(7) Uani 1 1 d . U . . .
H115 H 0.1294 -0.4911 -0.0061 0.038 Uiso 1 1 calc R U . . .
C116 C 0.1493(2) -0.43161(18) 0.04474(11) 0.0245(6) Uani 1 1 d . U . . .
H116 H 0.2085 -0.4701 0.0414 0.029 Uiso 1 1 calc R U . . .
C121 C 0.16325(17) -0.41937(16) 0.17388(10) 0.0186(5) Uani 1 1 d . U . . .
C122 C 0.12584(19) -0.38728(18) 0.22495(11) 0.0241(6) Uani 1 1 d . U . . .
H122 H 0.1064 -0.3295 0.2307 0.029 Uiso 1 1 calc R U . . .
C123 C 0.1169(2) -0.4396(2) 0.26742(12) 0.0329(7) Uani 1 1 d . U . . .
H123 H 0.0916 -0.4179 0.3023 0.039 Uiso 1 1 calc R U . . .
C124 C 0.1450(2) -0.5235(2) 0.25883(12) 0.0340(7) Uani 1 1 d . U . . .
H124 H 0.1376 -0.5591 0.2879 0.041 Uiso 1 1 calc R U . . .
C125 C 0.1836(2) -0.5558(2) 0.20845(13) 0.0346(8) Uani 1 1 d . U . . .
H125 H 0.2039 -0.6138 0.2030 0.041 Uiso 1 1 calc R U . . .
C126 C 0.1930(2) -0.50431(18) 0.16587(11) 0.0256(6) Uani 1 1 d . U . . .
H126 H 0.2196 -0.5268 0.1312 0.031 Uiso 1 1 calc R U . . .
C131 C 0.27873(17) -0.38163(16) 0.08125(10) 0.0189(5) Uani 1 1 d . U . . .
C132 C 0.34606(19) -0.43456(19) 0.10292(12) 0.0273(6) Uani 1 1 d . U . . .
H132 H 0.3335 -0.4612 0.1356 0.033 Uiso 1 1 calc R U . . .
C133 C 0.4309(2) -0.4485(2) 0.07719(13) 0.0348(8) Uani 1 1 d . U . . .
H133 H 0.4766 -0.4852 0.0922 0.042 Uiso 1 1 calc R U . . .
C134 C 0.4502(2) -0.4100(2) 0.02987(12) 0.0296(7) Uani 1 1 d . U . . .
H134 H 0.5088 -0.4189 0.0128 0.035 Uiso 1 1 calc R U . . .
C135 C 0.38436(19) -0.35846(18) 0.00733(12) 0.0276(6) Uani 1 1 d . U . . .
H135 H 0.3978 -0.3328 -0.0257 0.033 Uiso 1 1 calc R U . . .
C136 C 0.29853(19) -0.34402(18) 0.03274(11) 0.0245(6) Uani 1 1 d . U . . .
H136 H 0.2532 -0.3085 0.0171 0.029 Uiso 1 1 calc R U . . .
C211 C 0.06887(18) -0.11165(16) 0.18768(10) 0.0184(5) Uani 1 1 d . U . . .
C212 C 0.09196(19) -0.06373(17) 0.21140(11) 0.0215(6) Uani 1 1 d . U . . .
H212 H 0.1495 -0.0676 0.1993 0.026 Uiso 1 1 calc R U . . .
C213 C 0.0312(2) -0.01032(18) 0.25273(11) 0.0250(6) Uani 1 1 d . U . . .
H213 H 0.0471 0.0224 0.2688 0.030 Uiso 1 1 calc R U . . .
C214 C -0.0520(2) -0.00492(18) 0.27034(11) 0.0282(7) Uani 1 1 d . U . . .
H214 H -0.0933 0.0307 0.2991 0.034 Uiso 1 1 calc R U . . .
C215 C -0.0758(2) -0.0513(2) 0.24622(13) 0.0332(7) Uani 1 1 d . U . . .
H215 H -0.1339 -0.0462 0.2579 0.040 Uiso 1 1 calc R U . . .
C216 C -0.01539(19) -0.10513(18) 0.20523(12) 0.0265(6) Uani 1 1 d . U . . .
H216 H -0.0317 -0.1376 0.1891 0.032 Uiso 1 1 calc R U . . .
C221 C 0.13318(17) -0.12612(16) 0.07336(10) 0.0179(5) Uani 1 1 d . U . . .
C222 C 0.14837(18) -0.05507(17) 0.06020(11) 0.0215(6) Uani 1 1 d . U . . .
H222 H 0.1668 -0.0352 0.0832 0.026 Uiso 1 1 calc R U . . .
C223 C 0.13641(18) -0.01336(18) 0.01325(11) 0.0239(6) Uani 1 1 d . U . . .
H223 H 0.1465 0.0352 0.0044 0.029 Uiso 1 1 calc R U . . .
C224 C 0.11014(18) -0.04194(18) -0.02047(11) 0.0246(6) Uani 1 1 d . U . . .
H224 H 0.1030 -0.0135 -0.0527 0.029 Uiso 1 1 calc R U . . .
C225 C 0.09399(18) -0.11197(18) -0.00776(11) 0.0233(6) Uani 1 1 d . U . . .
H225 H 0.0754 -0.1313 -0.0310 0.028 Uiso 1 1 calc R U . . .
C226 C 0.10510(18) -0.15363(17) 0.03913(10) 0.0214(6) Uani 1 1 d . U . . .
H226 H 0.0935 -0.2013 0.0481 0.026 Uiso 1 1 calc R U . . .
C231 C 0.25264(18) -0.20893(16) 0.13990(10) 0.0194(5) Uani 1 1 d . U . . .
C232 C 0.26949(19) -0.24230(18) 0.18798(11) 0.0247(6) Uani 1 1 d . U . . .
H232 H 0.2257 -0.2507 0.2157 0.030 Uiso 1 1 calc R U . . .
C233 C 0.35040(19) -0.26296(19) 0.19485(12) 0.0271(6) Uani 1 1 d . U . . .
H233 H 0.3622 -0.2858 0.2274 0.033 Uiso 1 1 calc R U . . .
C234 C 0.41419(19) -0.25049(18) 0.15447(12) 0.0256(6) Uani 1 1 d . U . . .
H234 H 0.4691 -0.2636 0.1597 0.031 Uiso 1 1 calc R U . . .
C235 C 0.39826(19) -0.21898(18) 0.10658(12) 0.0253(6) Uani 1 1 d . U . . .
H235 H 0.4427 -0.2116 0.0788 0.030 Uiso 1 1 calc R U . . .
C236 C 0.31765(18) -0.19813(17) 0.09895(11) 0.0224(6) Uani 1 1 d . U . . .
H236 H 0.3068 -0.1766 0.0660 0.027 Uiso 1 1 calc R U . . .
C311 C 0.25917(17) 0.20170(16) 0.35605(10) 0.0188(5) Uani 1 1 d . U . . .
C312 C 0.24711(19) 0.22984(17) 0.30602(11) 0.0233(6) Uani 1 1 d . U . . .
H312 H 0.2931 0.2352 0.2785 0.028 Uiso 1 1 calc R U . . .
C313 C 0.1679(2) 0.24972(18) 0.29702(12) 0.0281(7) Uani 1 1 d . U . . .
H313 H 0.1597 0.2681 0.2631 0.034 Uiso 1 1 calc R U . . .
C314 C 0.1002(2) 0.24283(19) 0.33742(12) 0.0287(7) Uani 1 1 d . U . . .
H314 H 0.0460 0.2561 0.3310 0.034 Uiso 1 1 calc R U . . .
C315 C 0.11151(19) 0.21664(19) 0.38689(12) 0.0268(6) Uani 1 1 d . U . . .
H315 H 0.0647 0.2130 0.4145 0.032 Uiso 1 1 calc R U . . .
C316 C 0.19067(18) 0.19569(17) 0.39638(11) 0.0210(6) Uani 1 1 d . U . . .
H316 H 0.1983 0.1772 0.4304 0.025 Uiso 1 1 calc R U . . .
C321 C 0.44528(17) 0.10474(16) 0.31388(10) 0.0172(5) Uani 1 1 d . U . . .
C322 C 0.42662(19) 0.05717(17) 0.28690(11) 0.0218(6) Uani 1 1 d . U . . .
H322 H 0.3688 0.0620 0.2954 0.026 Uiso 1 1 calc R U . . .
C323 C 0.4924(2) 0.00236(18) 0.24740(11) 0.0255(6) Uani 1 1 d . U . . .
H323 H 0.4790 -0.0291 0.2285 0.031 Uiso 1 1 calc R U . . .
C324 C 0.5765(2) -0.00638(17) 0.23567(11) 0.0261(6) Uani 1 1 d . U . . .
H324 H 0.6210 -0.0432 0.2083 0.031 Uiso 1 1 calc R U . . .
C325 C 0.59647(19) 0.03865(18) 0.26391(12) 0.0264(6) Uani 1 1 d . U . . .
H325 H 0.6550 0.0311 0.2566 0.032 Uiso 1 1 calc R U . . .
C326 C 0.53128(18) 0.09432(17) 0.30262(11) 0.0229(6) Uani 1 1 d . U . . .
H326 H 0.5450 0.1255 0.3216 0.027 Uiso 1 1 calc R U . . .
C331 C 0.37078(17) 0.12182(16) 0.42704(10) 0.0180(5) Uani 1 1 d . U . . .
C332 C 0.35596(17) 0.05057(17) 0.43879(11) 0.0206(6) Uani 1 1 d . U . . .
H332 H 0.3400 0.0304 0.4145 0.025 Uiso 1 1 calc R U . . .
C333 C 0.36462(18) 0.00900(18) 0.48612(11) 0.0235(6) Uani 1 1 d . U . . .
H333 H 0.3545 -0.0396 0.4941 0.028 Uiso 1 1 calc R U . . .
C334 C 0.38792(18) 0.03817(18) 0.52161(11) 0.0245(6) Uani 1 1 d . U . . .
H334 H 0.3934 0.0098 0.5540 0.029 Uiso 1 1 calc R U . . .
C335 C 0.40330(18) 0.10852(18) 0.51011(11) 0.0243(6) Uani 1 1 d . U . . .
H335 H 0.4194 0.1283 0.5345 0.029 Uiso 1 1 calc R U . . .
C336 C 0.39517(17) 0.15008(17) 0.46285(10) 0.0204(6) Uani 1 1 d . U . . .
H336 H 0.4063 0.1981 0.4548 0.024 Uiso 1 1 calc R U . . .
C411 C 0.22423(17) 0.38048(16) 0.41369(10) 0.0184(5) Uani 1 1 d . U . . .
C412 C 0.15776(18) 0.43587(18) 0.39181(11) 0.0247(6) Uani 1 1 d . U . . .
H412 H 0.1716 0.4629 0.3595 0.030 Uiso 1 1 calc R U . . .
C413 C 0.0716(2) 0.4519(2) 0.41691(12) 0.0316(7) Uani 1 1 d . U . . .
H413 H 0.0266 0.4896 0.4016 0.038 Uiso 1 1 calc R U . . .
C414 C 0.05067(19) 0.41313(18) 0.46413(12) 0.0258(6) Uani 1 1 d . U . . .
H414 H -0.0084 0.4233 0.4808 0.031 Uiso 1 1 calc R U . . .
C415 C 0.11546(18) 0.35977(18) 0.48700(11) 0.0243(6) Uani 1 1 d . U . . .
H415 H 0.1007 0.3345 0.5199 0.029 Uiso 1 1 calc R U . . .
C416 C 0.20177(18) 0.34287(17) 0.46219(10) 0.0225(6) Uani 1 1 d . U . . .
H416 H 0.2462 0.3056 0.4780 0.027 Uiso 1 1 calc R U . . .
C421 C 0.34669(17) 0.41019(17) 0.32069(10) 0.0194(5) Uani 1 1 d . U . . .
C422 C 0.31799(19) 0.49583(18) 0.32397(12) 0.0248(6) Uani 1 1 d . U . . .
H422 H 0.2870 0.5237 0.3570 0.030 Uiso 1 1 calc R U . . .
C423 C 0.3352(2) 0.5405(2) 0.27824(13) 0.0329(7) Uani 1 1 d . U . . .
H423 H 0.3155 0.5992 0.2801 0.039 Uiso 1 1 calc R U . . .
C424 C 0.3806(2) 0.4999(2) 0.23051(13) 0.0347(7) Uani 1 1 d . U . . .
H424 H 0.3942 0.5305 0.1999 0.042 Uiso 1 1 calc R U . . .
C425 C 0.4065(2) 0.4158(2) 0.22652(12) 0.0348(8) Uani 1 1 d . U . . .
H425 H 0.4357 0.3887 0.1932 0.042 Uiso 1 1 calc R U . . .
C426 C 0.38964(19) 0.37049(19) 0.27176(11) 0.0255(6) Uani 1 1 d . U . . .
H426 H 0.4075 0.3122 0.2693 0.031 Uiso 1 1 calc R U . . .
C431 C 0.38820(17) 0.36778(16) 0.42080(10) 0.0186(5) Uani 1 1 d . U . . .
C432 C 0.47370(18) 0.31250(18) 0.42108(11) 0.0227(6) Uani 1 1 d . U . . .
H432 H 0.5044 0.2632 0.4001 0.027 Uiso 1 1 calc R U . . .
C433 C 0.5133(2) 0.3303(2) 0.45228(12) 0.0291(7) Uani 1 1 d . U . . .
H433 H 0.5710 0.2926 0.4532 0.035 Uiso 1 1 calc R U . . .
C434 C 0.4688(2) 0.4030(2) 0.48209(11) 0.0309(7) Uani 1 1 d . U . . .
H434 H 0.4965 0.4150 0.5031 0.037 Uiso 1 1 calc R U . . .
C435 C 0.3845(2) 0.4583(2) 0.48146(11) 0.0304(7) Uani 1 1 d . U . . .
H435 H 0.3546 0.5083 0.5017 0.036 Uiso 1 1 calc R U . . .
C436 C 0.34383(19) 0.44022(18) 0.45107(11) 0.0245(6) Uani 1 1 d . U . . .
H436 H 0.2856 0.4775 0.4510 0.029 Uiso 1 1 calc R U . . .
C511 C 0.33370(17) 0.60606(16) 0.84959(10) 0.0181(5) Uani 1 1 d . U . . .
C512 C 0.38072(19) 0.53704(17) 0.81674(11) 0.0251(6) Uani 1 1 d . U . . .
H512 H 0.3938 0.5443 0.7796 0.030 Uiso 1 1 calc R U . . .
C513 C 0.4090(2) 0.45682(19) 0.83793(12) 0.0330(7) Uani 1 1 d . U . . .
H513 H 0.4412 0.4095 0.8153 0.040 Uiso 1 1 calc R U . . .
C514 C 0.3904(2) 0.44613(19) 0.89168(12) 0.0280(7) Uani 1 1 d . U . . .
H514 H 0.4095 0.3913 0.9060 0.034 Uiso 1 1 calc R U . . .
C515 C 0.3438(2) 0.51473(19) 0.92511(12) 0.0298(7) Uani 1 1 d . U . . .
H515 H 0.3316 0.5071 0.9622 0.036 Uiso 1 1 calc R U . . .
C516 C 0.3154(2) 0.59441(18) 0.90418(11) 0.0282(7) Uani 1 1 d . U . . .
H516 H 0.2831 0.6415 0.9270 0.034 Uiso 1 1 calc R U . . .
C521 C 0.34220(17) 0.76533(16) 0.84369(10) 0.0180(5) Uani 1 1 d . U . . .
C522 C 0.41391(18) 0.77523(18) 0.80964(11) 0.0239(6) Uani 1 1 d . U . . .
H522 H 0.4366 0.7545 0.7746 0.029 Uiso 1 1 calc R U . . .
C523 C 0.4521(2) 0.81535(19) 0.82697(12) 0.0284(7) Uani 1 1 d . U . . .
H523 H 0.5018 0.8209 0.8039 0.034 Uiso 1 1 calc R U . . .
C524 C 0.4182(2) 0.84742(18) 0.87770(12) 0.0267(6) Uani 1 1 d . U . . .
H524 H 0.4443 0.8754 0.8892 0.032 Uiso 1 1 calc R U . . .
C525 C 0.34678(19) 0.83871(17) 0.91136(11) 0.0245(6) Uani 1 1 d . U . . .
H525 H 0.3237 0.8607 0.9461 0.029 Uiso 1 1 calc R U . . .
C526 C 0.30812(18) 0.79789(17) 0.89482(11) 0.0208(6) Uani 1 1 d . U . . .
H526 H 0.2587 0.7921 0.9182 0.025 Uiso 1 1 calc R U . . .
C531 C 0.18007(17) 0.76187(16) 0.85016(10) 0.0175(5) Uani 1 1 d . U . . .
C532 C 0.13034(18) 0.71918(18) 0.87628(11) 0.0238(6) Uani 1 1 d . U . . .
H532 H 0.1579 0.6603 0.8807 0.029 Uiso 1 1 calc R U . . .
C533 C 0.04068(19) 0.76295(19) 0.89574(12) 0.0274(6) Uani 1 1 d . U . . .
H533 H 0.0067 0.7341 0.9137 0.033 Uiso 1 1 calc R U . . .
C534 C 0.00053(19) 0.84828(19) 0.88913(11) 0.0257(6) Uani 1 1 d . U . . .
H534 H -0.0610 0.8780 0.9029 0.031 Uiso 1 1 calc R U . . .
C535 C 0.04945(19) 0.89111(18) 0.86242(11) 0.0253(6) Uani 1 1 d . U . . .
H535 H 0.0213 0.9498 0.8573 0.030 Uiso 1 1 calc R U . . .
C536 C 0.13907(18) 0.84827(17) 0.84328(11) 0.0231(6) Uani 1 1 d . U . . .
H536 H 0.1728 0.8775 0.8255 0.028 Uiso 1 1 calc R U . . .
C611 C 0.18703(17) 0.70042(16) 0.73347(10) 0.0186(5) Uani 1 1 d . U . . .
C612 C 0.18255(19) 0.62738(18) 0.75677(11) 0.0245(6) Uani 1 1 d . U . . .
H612 H 0.2346 0.5796 0.7589 0.029 Uiso 1 1 calc R U . . .
C613 C 0.1030(2) 0.6243(2) 0.77668(12) 0.0287(7) Uani 1 1 d . U . . .
H613 H 0.1005 0.5743 0.7925 0.034 Uiso 1 1 calc R U . . .
C614 C 0.0266(2) 0.6935(2) 0.77379(13) 0.0323(7) Uani 1 1 d . U . . .
H614 H -0.0284 0.6917 0.7884 0.039 Uiso 1 1 calc R U . . .
C615 C 0.0311(2) 0.7651(2) 0.74954(15) 0.0388(8) Uani 1 1 d . U . . .
H615 H -0.0210 0.8121 0.7464 0.047 Uiso 1 1 calc R U . . .
C616 C 0.1107(2) 0.76914(19) 0.72961(13) 0.0317(7) Uani 1 1 d . U . . .
H616 H 0.1129 0.8190 0.7133 0.038 Uiso 1 1 calc R U . . .
C621 C 0.28169(17) 0.79389(16) 0.67229(10) 0.0185(5) Uani 1 1 d . U . . .
C622 C 0.29389(19) 0.85720(17) 0.68784(11) 0.0228(6) Uani 1 1 d . U . . .
H622 H 0.3102 0.8520 0.7193 0.027 Uiso 1 1 calc R U . . .
C623 C 0.2821(2) 0.92875(18) 0.65681(12) 0.0281(7) Uani 1 1 d . U . . .
H623 H 0.2909 0.9722 0.6671 0.034 Uiso 1 1 calc R U . . .
C624 C 0.25759(19) 0.93694(18) 0.61127(12) 0.0276(7) Uani 1 1 d . U . . .
H624 H 0.2481 0.9865 0.5909 0.033 Uiso 1 1 calc R U . . .
C625 C 0.2469(2) 0.87328(19) 0.59547(12) 0.0291(7) Uani 1 1 d . U . . .
H625 H 0.2311 0.8786 0.5638 0.035 Uiso 1 1 calc R U . . .
C626 C 0.2591(2) 0.80145(18) 0.62545(12) 0.0276(7) Uani 1 1 d . U . . .
H626 H 0.2522 0.7574 0.6142 0.033 Uiso 1 1 calc R U . . .
C631 C 0.36536(17) 0.61061(16) 0.67353(10) 0.0178(5) Uani 1 1 d . U . . .
C632 C 0.33508(19) 0.58135(17) 0.64165(11) 0.0221(6) Uani 1 1 d . U . . .
H632 H 0.2759 0.6100 0.6407 0.027 Uiso 1 1 calc R U . . .
C633 C 0.3922(2) 0.50976(18) 0.61124(11) 0.0253(6) Uani 1 1 d . U . . .
H633 H 0.3719 0.4899 0.5893 0.030 Uiso 1 1 calc R U . . .
C634 C 0.47812(19) 0.46741(18) 0.61269(11) 0.0251(6) Uani 1 1 d . U . . .
H634 H 0.5164 0.4183 0.5921 0.030 Uiso 1 1 calc R U . . .
C635 C 0.50868(19) 0.49612(17) 0.64401(11) 0.0231(6) Uani 1 1 d . U . . .
H635 H 0.5678 0.4667 0.6449 0.028 Uiso 1 1 calc R U . . .
C636 C 0.45274(17) 0.56833(16) 0.67429(10) 0.0187(5) Uani 1 1 d . U . . .
H636 H 0.4740 0.5887 0.6953 0.022 Uiso 1 1 calc R U . . .
C711 C 0.83742(17) 0.59465(16) 1.35599(10) 0.0175(5) Uani 1 1 d . U . . .
C712 C 0.82236(19) 0.58334(18) 1.41032(11) 0.0251(6) Uani 1 1 d . U . . .
H712 H 0.7956 0.6304 1.4330 0.030 Uiso 1 1 calc R U . . .
C713 C 0.84641(19) 0.50369(18) 1.43132(12) 0.0271(6) Uani 1 1 d . U . . .
H713 H 0.8358 0.4962 1.4684 0.033 Uiso 1 1 calc R U . . .
C714 C 0.8857(2) 0.43515(19) 1.39857(13) 0.0320(7) Uani 1 1 d . U . . .
H714 H 0.9025 0.3804 1.4130 0.038 Uiso 1 1 calc R U . . .
C715 C 0.9006(3) 0.4462(2) 1.34498(14) 0.0423(9) Uani 1 1 d . U . . .
H715 H 0.9274 0.3989 1.3226 0.051 Uiso 1 1 calc R U . . .
C716 C 0.8768(2) 0.52578(18) 1.32320(12) 0.0318(7) Uani 1 1 d . U . . .
H716 H 0.8875 0.5329 1.2861 0.038 Uiso 1 1 calc R U . . .
C721 C 0.85286(17) 0.75103(16) 1.35034(10) 0.0180(5) Uani 1 1 d . U . . .
C722 C 0.81629(18) 0.78808(17) 1.40010(11) 0.0222(6) Uani 1 1 d . U . . .
H722 H 0.7637 0.7872 1.4224 0.027 Uiso 1 1 calc R U . . .
C723 C 0.8569(2) 0.82636(18) 1.41713(12) 0.0271(6) Uani 1 1 d . U . . .
H723 H 0.8318 0.8516 1.4510 0.033 Uiso 1 1 calc R U . . .
C724 C 0.9335(2) 0.8279(2) 1.38506(13) 0.0320(7) Uani 1 1 d . U . . .
H724 H 0.9612 0.8537 1.3970 0.038 Uiso 1 1 calc R U . . .
C725 C 0.9696(2) 0.7919(2) 1.33557(13) 0.0352(8) Uani 1 1 d . U . . .
H725 H 1.0220 0.7933 1.3134 0.042 Uiso 1 1 calc R U . . .
C726 C 0.92964(19) 0.75339(19) 1.31807(12) 0.0281(7) Uani 1 1 d . U . . .
H726 H 0.9548 0.7287 1.2840 0.034 Uiso 1 1 calc R U . . .
C731 C 0.68805(16) 0.75421(16) 1.35590(10) 0.0169(5) Uani 1 1 d . U . . .
C732 C 0.64940(17) 0.84022(17) 1.34768(10) 0.0200(6) Uani 1 1 d . U . . .
H732 H 0.6847 0.8683 1.3306 0.024 Uiso 1 1 calc R U . . .
C733 C 0.55909(18) 0.88476(17) 1.36452(11) 0.0221(6) Uani 1 1 d . U . . .
H733 H 0.5323 0.9433 1.3587 0.027 Uiso 1 1 calc R U . . .
C734 C 0.50805(18) 0.84345(18) 1.38993(11) 0.0240(6) Uani 1 1 d . U . . .
H734 H 0.4463 0.8741 1.4015 0.029 Uiso 1 1 calc R U . . .
C735 C 0.54585(19) 0.75825(19) 1.39856(11) 0.0254(6) Uani 1 1 d . U . . .
H735 H 0.5103 0.7306 1.4160 0.030 Uiso 1 1 calc R U . . .
C736 C 0.63592(18) 0.71340(17) 1.38158(11) 0.0214(6) Uani 1 1 d . U . . .
H736 H 0.6623 0.6548 1.3874 0.026 Uiso 1 1 calc R U . . .
C811 C 0.86647(18) 0.60855(16) 1.17749(10) 0.0190(5) Uani 1 1 d . U . . .
C812 C 0.95377(18) 0.56349(17) 1.17796(11) 0.0214(6) Uani 1 1 d . U . . .
H812 H 0.9757 0.5799 1.2006 0.026 Uiso 1 1 calc R U . . .
C813 C 1.00839(19) 0.49426(18) 1.14496(11) 0.0258(6) Uani 1 1 d . U . . .
H813 H 1.0677 0.4632 1.1453 0.031 Uiso 1 1 calc R U . . .
C814 C 0.9766(2) 0.47073(18) 1.11173(12) 0.0302(7) Uani 1 1 d . U . . .
H814 H 1.0140 0.4232 1.0896 0.036 Uiso 1 1 calc R U . . .
C815 C 0.8905(2) 0.51601(18) 1.11055(12) 0.0311(7) Uani 1 1 d . U . . .
H815 H 0.8694 0.4999 1.0872 0.037 Uiso 1 1 calc R U . . .
C816 C 0.8348(2) 0.58493(17) 1.14336(11) 0.0236(6) Uani 1 1 d . U . . .
H816 H 0.7757 0.6158 1.1426 0.028 Uiso 1 1 calc R U . . .
C821 C 0.78394(17) 0.79046(16) 1.18154(10) 0.0183(5) Uani 1 1 d . U . . .
C822 C 0.74772(19) 0.80786(17) 1.13942(11) 0.0236(6) Uani 1 1 d . U . . .
H822 H 0.7279 0.7710 1.1313 0.028 Uiso 1 1 calc R U . . .
C823 C 0.74066(19) 0.87906(18) 1.10939(11) 0.0264(6) Uani 1 1 d . U . . .
H823 H 0.7161 0.8909 1.0807 0.032 Uiso 1 1 calc R U . . .
C824 C 0.76907(19) 0.93267(18) 1.12105(11) 0.0268(6) Uani 1 1 d . U . . .
H824 H 0.7640 0.9813 1.1003 0.032 Uiso 1 1 calc R U . . .
C825 C 0.8048(2) 0.91614(18) 1.16260(12) 0.0288(7) Uani 1 1 d . U . . .
H825 H 0.8244 0.9534 1.1703 0.035 Uiso 1 1 calc R U . . .
C826 C 0.81247(19) 0.84472(18) 1.19348(11) 0.0243(6) Uani 1 1 d . U . . .
H826 H 0.8369 0.8334 1.2223 0.029 Uiso 1 1 calc R U . . .
C831 C 0.68982(17) 0.69535(16) 1.24132(10) 0.0176(5) Uani 1 1 d . U . . .
C832 C 0.61286(18) 0.76817(18) 1.24911(11) 0.0244(6) Uani 1 1 d . U . . .
H832 H 0.6149 0.8204 1.2396 0.029 Uiso 1 1 calc R U . . .
C833 C 0.5328(2) 0.7654(2) 1.27068(13) 0.0316(7) Uani 1 1 d . U . . .
H833 H 0.4805 0.8159 1.2765 0.038 Uiso 1 1 calc R U . . .
C834 C 0.5285(2) 0.69005(19) 1.28366(12) 0.0272(6) Uani 1 1 d . U . . .
H834 H 0.4736 0.6882 1.2978 0.033 Uiso 1 1 calc R U . . .
C835 C 0.6053(2) 0.61700(19) 1.27590(11) 0.0257(6) Uani 1 1 d . U . . .
H835 H 0.6027 0.5648 1.2847 0.031 Uiso 1 1 calc R U . . .
C836 C 0.68569(19) 0.61890(17) 1.25555(11) 0.0227(6) Uani 1 1 d . U . . .
H836 H 0.7379 0.5685 1.2513 0.027 Uiso 1 1 calc R U . . .
C11 C 0.3199(3) -0.0809(3) 0.24699(17) 0.0589(11) Uani 1 1 d . U . . .
H11A H 0.2770 -0.1049 0.2580 0.071 Uiso 1 1 calc R U . . .
H11B H 0.3782 -0.1270 0.2324 0.071 Uiso 1 1 calc R U . . .
C21 C 0.2967(3) -0.0169(3) 0.20333(16) 0.0538(10) Uani 1 1 d . U . . .
H21A H 0.3218 0.0230 0.2017 0.065 Uiso 1 1 calc R U . . .
H21B H 0.3222 -0.0459 0.1689 0.065 Uiso 1 1 calc R U . . .
C31 C 0.2372(3) 0.0023(2) 0.32225(15) 0.0498(10) Uani 1 1 d . U . . .
H31A H 0.2104 0.0526 0.3024 0.075 Uiso 1 1 calc R U . . .
H31B H 0.2412 0.0182 0.3547 0.075 Uiso 1 1 calc R U . . .
H31C H 0.2012 -0.0285 0.3311 0.075 Uiso 1 1 calc R U . . .
C41 C 0.1825(3) 0.0805(3) 0.17206(17) 0.0604(12) Uani 1 1 d . U . . .
H41A H 0.1943 0.1286 0.1730 0.091 Uiso 1 1 calc R U . . .
H41B H 0.1203 0.0998 0.1755 0.091 Uiso 1 1 calc R U . . .
H41C H 0.2174 0.0507 0.1385 0.091 Uiso 1 1 calc R U . . .
O1D O 0.32108(17) -0.04858(17) 0.29155(10) 0.0455(6) Uani 1 1 d . U . . .
O2D O 0.20468(15) 0.02705(15) 0.21335(9) 0.0380(6) Uani 1 1 d . U . . .

loop_
_atom_site_aniso_label
_atom_site_aniso_U_11
_atom_site_aniso_U_22
_atom_site_aniso_U_33
_atom_site_aniso_U_23
_atom_site_aniso_U_13
_atom_site_aniso_U_12
P3 0.0204(4) 0.0149(3) 0.0254(4) -0.0010(3) -0.0047(3) -0.0070(3)
P1 0.0110(5) 0.0172(6) 0.0329(7) -0.0057(5) -0.0014(5) -0.0037(4)
P2 0.0324(7) 0.0156(6) 0.0228(7) 0.0008(5) -0.0127(6) -0.0064(5)
P4 0.0208(6) 0.0177(6) 0.0182(6) -0.0016(5) 0.0008(5) -0.0072(5)
O1 0.0193(13) 0.0173(12) 0.0261(14) 0.0011(10) -0.0044(11) -0.0057(10)
O2 0.0249(13) 0.0140(11) 0.0256(12) -0.0001(9) -0.0091(10) -0.0040(10)
O3 0.0181(12) 0.0195(12) 0.0205(11) 0.0045(9) -0.0028(9) -0.0069(10)
O4 0.0221(13) 0.0193(13) 0.0275(14) -0.0021(11) -0.0022(11) -0.0078(11)
O11 0.0164(15) 0.0218(18) 0.058(2) -0.0132(17) -0.0087(14) 0.0008(13)
O12 0.0145(16) 0.0194(19) 0.045(2) -0.0082(15) -0.0045(18) -0.0061(16)
O21 0.0511(18) 0.0246(15) 0.0444(17) 0.0057(12) -0.0334(15) -0.0078(14)
O22 0.0413(17) 0.0194(13) 0.0213(13) 0.0008(10) -0.0018(12) -0.0123(13)
O31 0.0266(14) 0.0185(12) 0.0353(15) -0.0050(10) -0.0072(12) -0.0086(11)
O32 0.0212(12) 0.0135(11) 0.0289(14) 0.0003(10) 0.0014(10) -0.0071(10)
O41 0.0273(14) 0.0239(14) 0.0312(14) -0.0099(11) 0.0028(11) -0.0082(12)
O42 0.0328(15) 0.0262(14) 0.0199(13) 0.0004(11) -0.0001(11) -0.0114(12)
P1B 0.040(4) 0.032(4) 0.052(5) -0.002(3) -0.007(3) -0.017(3)
P2B 0.044(4) 0.034(4) 0.049(5) 0.008(3) -0.024(4) -0.024(3)
P4B 0.063(5) 0.033(4) 0.048(5) 0.000(3) -0.009(3) -0.035(4)
O1B 0.030(5) 0.019(5) 0.044(5) 0.000(4) -0.013(4) -0.013(5)
O2B 0.035(5) 0.023(5) 0.040(5) -0.004(4) -0.012(4) -0.013(4)
O3B 0.035(5) 0.028(5) 0.037(5) -0.004(4) 0.000(4) -0.022(4)
O4B 0.037(6) 0.023(5) 0.045(6) -0.004(5) -0.007(5) -0.018(5)
O11B 0.033(7) 0.040(8) 0.075(13) -0.009(8) -0.006(7) -0.012(6)
O12B 0.026(9) 0.035(8) 0.054(12) 0.000(6) -0.012(8) -0.014(7)
O21B 0.052(7) 0.028(5) 0.080(10) 0.004(5) -0.041(6) -0.020(5)
O22B 0.055(7) 0.033(7) 0.043(5) 0.010(5) -0.021(5) -0.030(6)
O31B 0.025(6) 0.023(5) 0.040(7) 0.001(4) -0.006(5) -0.013(4)
O32B 0.031(5) 0.032(6) 0.052(8) -0.011(6) -0.012(5) -0.006(4)
O41B 0.071(8) 0.048(8) 0.060(7) -0.019(6) 0.007(6) -0.048(7)
O42B 0.083(8) 0.043(7) 0.064(10) 0.008(7) -0.036(7) -0.038(6)
P5 0.0207(4) 0.0230(4) 0.0181(3) 0.0006(3) -0.0041(3) -0.0063(3)
P6 0.0164(3) 0.0156(3) 0.0226(4) -0.0021(3) -0.0033(3) -0.0061(3)
O5 0.0218(10) 0.0312(12) 0.0280(11) -0.0093(9) -0.0072(9) -0.0013(9)
O6 0.0218(10) 0.0220(10) 0.0265(11) 0.0051(8) -0.0013(8) -0.0030(9)
O51 0.0298(12) 0.0320(12) 0.0238(11) -0.0047(9) -0.0054(9) -0.0094(10)
O52 0.0326(12) 0.0251(11) 0.0274(11) 0.0046(9) -0.0063(9) -0.0101(10)
O61 0.0191(10) 0.0277(11) 0.0481(14) -0.0088(10) -0.0036(9) -0.0117(9)
O62 0.0269(11) 0.0167(10) 0.0357(12) -0.0035(8) -0.0048(9) -0.0038(9)
P9 0.0224(4) 0.0208(4) 0.0237(4) 0.0025(3) -0.0088(3) -0.0095(3)
P10 0.0172(3) 0.0159(3) 0.0188(3) 0.0006(3) -0.0040(3) -0.0062(3)
P11 0.0395(5) 0.0245(4) 0.0197(4) -0.0001(3) -0.0024(3) -0.0194(4)
P12 0.0149(3) 0.0189(4) 0.0265(4) -0.0025(3) -0.0014(3) -0.0050(3)
O9 0.0234(10) 0.0217(10) 0.0234(10) -0.0008(8) -0.0084(8) -0.0066(9)
O10 0.0243(10) 0.0188(10) 0.0251(10) 0.0002(8) 0.0000(8) -0.0103(9)
O11R 0.0258(10) 0.0188(10) 0.0235(10) -0.0014(8) -0.0041(8) -0.0098(9)
O12R 0.0223(10) 0.0213(10) 0.0246(10) 0.0002(8) -0.0042(8) -0.0109(9)
O91 0.0337(12) 0.0234(11) 0.0404(13) 0.0076(9) -0.0177(10) -0.0074(10)
O92 0.0322(12) 0.0295(12) 0.0240(10) 0.0032(9) -0.0080(9) -0.0139(10)
O101 0.0260(11) 0.0195(10) 0.0285(11) 0.0022(8) -0.0048(9) -0.0102(9)
O102 0.0234(11) 0.0233(11) 0.0376(12) -0.0097(9) -0.0126(9) -0.0012(9)
O111 0.0595(16) 0.0508(15) 0.0278(12) -0.0113(11) 0.0097(11) -0.0374(14)
O112 0.0735(19) 0.0286(12) 0.0462(15) 0.0084(11) -0.0391(14) -0.0215(13)
O121 0.0182(10) 0.0236(11) 0.0484(14) -0.0052(10) -0.0016(10) -0.0034(9)
O122 0.0186(10) 0.0212(10) 0.0366(12) -0.0034(9) -0.0035(9) -0.0084(9)
P7 0.0195(4) 0.0266(4) 0.0198(4) -0.0012(3) -0.0043(3) -0.0076(3)
P8 0.0169(3) 0.0168(3) 0.0237(4) -0.0020(3) -0.0050(3) -0.0060(3)
O7 0.0230(10) 0.0203(10) 0.0231(10) 0.0010(8) -0.0014(8) -0.0064(9)
O71 0.0276(12) 0.0459(14) 0.0310(12) -0.0148(10) -0.0019(10) -0.0138(11)
O72 0.0285(12) 0.0336(12) 0.0303(12) 0.0106(9) -0.0038(9) -0.0074(10)
O8 0.0212(10) 0.0282(11) 0.0238(10) -0.0027(8) -0.0048(8) -0.0070(9)
O81 0.0325(12) 0.0170(10) 0.0362(12) -0.0030(9) -0.0107(10) -0.0028(9)
O82 0.0215(10) 0.0238(11) 0.0409(13) -0.0022(9) -0.0085(9) -0.0107(9)
P1P 0.0164(3) 0.0149(3) 0.0157(3) 0.0006(2) -0.0007(3) -0.0057(3)
P2P 0.0156(3) 0.0151(3) 0.0163(3) 0.0012(2) -0.0018(3) -0.0062(3)
P3P 0.0159(3) 0.0143(3) 0.0152(3) 0.0002(2) 0.0000(3) -0.0061(3)
P4P 0.0163(3) 0.0143(3) 0.0145(3) -0.0004(2) -0.0004(3) -0.0058(3)
P5P 0.0157(3) 0.0155(3) 0.0142(3) 0.0012(2) -0.0017(3) -0.0069(3)
P6P 0.0163(3) 0.0130(3) 0.0160(3) 0.0016(2) -0.0029(3) -0.0063(3)
P7P 0.0147(3) 0.0147(3) 0.0154(3) -0.0002(2) -0.0018(3) -0.0054(3)
P8P 0.0163(3) 0.0131(3) 0.0158(3) 0.0001(2) -0.0023(3) -0.0058(3)
N1 0.0172(11) 0.0154(11) 0.0201(11) 0.0010(8) -0.0004(9) -0.0075(9)
N2 0.0183(11) 0.0151(11) 0.0216(11) -0.0022(9) 0.0003(9) -0.0065(9)
N3 0.0174(11) 0.0191(11) 0.0155(10) 0.0008(8) -0.0009(9) -0.0082(9)
N4 0.0164(11) 0.0161(11) 0.0158(10) -0.0004(8) -0.0022(8) -0.0051(9)
C111 0.0187(13) 0.0184(13) 0.0155(12) 0.0009(10) -0.0010(10) -0.0080(11)
C112 0.0196(13) 0.0191(13) 0.0205(13) 0.0009(10) -0.0010(11) -0.0076(11)
C113 0.0242(15) 0.0301(16) 0.0242(14) 0.0056(12) -0.0078(12) -0.0109(13)
C114 0.0355(17) 0.0355(17) 0.0266(15) 0.0030(13) -0.0143(13) -0.0152(15)
C115 0.0401(18) 0.0299(16) 0.0236(15) -0.0057(12) -0.0090(13) -0.0113(14)
C116 0.0269(15) 0.0217(14) 0.0182(13) -0.0007(11) -0.0046(11) -0.0057(12)
C121 0.0196(13) 0.0180(13) 0.0168(12) 0.0024(10) -0.0037(10) -0.0083(11)
C122 0.0285(15) 0.0196(14) 0.0197(13) 0.0003(10) -0.0033(11) -0.0087(12)
C123 0.045(2) 0.0288(16) 0.0184(14) 0.0043(12) -0.0046(13) -0.0143(15)
C124 0.050(2) 0.0303(16) 0.0234(15) 0.0104(12) -0.0103(14) -0.0220(16)
C125 0.055(2) 0.0224(15) 0.0318(16) 0.0085(12) -0.0179(15) -0.0198(16)
C126 0.0347(17) 0.0204(14) 0.0211(14) 0.0021(11) -0.0078(12) -0.0120(13)
C131 0.0156(12) 0.0185(13) 0.0178(12) -0.0014(10) -0.0002(10) -0.0059(11)
C132 0.0209(14) 0.0333(17) 0.0242(14) 0.0045(12) -0.0052(11) -0.0105(13)
C133 0.0201(15) 0.0407(19) 0.0374(18) 0.0037(14) -0.0081(13) -0.0088(14)
C134 0.0207(14) 0.0334(17) 0.0299(16) -0.0067(13) 0.0035(12) -0.0127(13)
C135 0.0249(15) 0.0253(15) 0.0225(14) -0.0014(11) 0.0054(11) -0.0096(13)
C136 0.0216(14) 0.0248(15) 0.0192(13) 0.0014(11) 0.0000(11) -0.0073(12)
C211 0.0203(13) 0.0144(12) 0.0170(12) 0.0020(9) -0.0022(10) -0.0069(11)
C212 0.0234(14) 0.0200(13) 0.0214(13) 0.0023(10) -0.0058(11) -0.0105(12)
C213 0.0328(16) 0.0198(14) 0.0212(14) 0.0002(11) -0.0087(12) -0.0096(13)
C214 0.0337(16) 0.0224(15) 0.0222(14) -0.0043(11) 0.0014(12) -0.0115(13)
C215 0.0265(16) 0.0322(17) 0.0344(17) -0.0083(13) 0.0086(13) -0.0159(14)
C216 0.0251(15) 0.0258(15) 0.0280(15) -0.0083(12) 0.0021(12) -0.0143(13)
C221 0.0150(12) 0.0155(12) 0.0178(12) 0.0007(9) -0.0012(10) -0.0043(11)
C222 0.0206(14) 0.0215(14) 0.0214(13) 0.0004(10) -0.0039(11) -0.0095(12)
C223 0.0209(14) 0.0209(14) 0.0254(14) 0.0044(11) -0.0022(11) -0.0090(12)
C224 0.0200(14) 0.0268(15) 0.0204(13) 0.0045(11) -0.0033(11) -0.0073(12)
C225 0.0226(14) 0.0256(15) 0.0209(13) 0.0017(11) -0.0068(11) -0.0096(12)
C226 0.0213(14) 0.0201(14) 0.0204(13) 0.0012(10) -0.0037(11) -0.0086(12)
C231 0.0198(13) 0.0165(13) 0.0200(13) 0.0021(10) -0.0044(10) -0.0074(11)
C232 0.0234(14) 0.0272(15) 0.0228(14) 0.0090(11) -0.0060(11) -0.0130(13)
C233 0.0254(15) 0.0284(16) 0.0279(15) 0.0101(12) -0.0122(12) -0.0117(13)
C234 0.0202(14) 0.0219(14) 0.0356(16) 0.0024(12) -0.0090(12) -0.0097(12)
C235 0.0186(13) 0.0251(15) 0.0287(15) 0.0013(12) -0.0024(11) -0.0095(12)
C236 0.0200(13) 0.0227(14) 0.0208(13) 0.0018(11) -0.0022(11) -0.0088(12)
C311 0.0185(13) 0.0147(12) 0.0192(12) 0.0007(10) -0.0035(10) -0.0051(11)
C312 0.0227(14) 0.0227(14) 0.0201(13) 0.0036(11) -0.0033(11) -0.0089(12)
C313 0.0308(16) 0.0247(15) 0.0266(15) 0.0058(12) -0.0123(12) -0.0091(13)
C314 0.0242(15) 0.0283(16) 0.0316(16) -0.0004(12) -0.0120(12) -0.0070(13)
C315 0.0190(14) 0.0298(16) 0.0263(15) -0.0017(12) -0.0031(11) -0.0077(13)
C316 0.0208(13) 0.0218(14) 0.0174(13) -0.0004(10) -0.0035(10) -0.0078(12)
C321 0.0201(13) 0.0119(12) 0.0141(12) 0.0017(9) 0.0001(10) -0.0058(10)
C322 0.0229(14) 0.0180(13) 0.0214(13) -0.0001(10) -0.0032(11) -0.0081(12)
C323 0.0306(15) 0.0199(14) 0.0229(14) -0.0033(11) -0.0059(12) -0.0084(13)
C324 0.0279(15) 0.0180(14) 0.0214(14) -0.0016(11) 0.0052(11) -0.0079(12)
C325 0.0215(14) 0.0224(14) 0.0289(15) -0.0039(11) 0.0051(12) -0.0107(12)
C326 0.0214(14) 0.0192(13) 0.0247(14) -0.0034(11) 0.0010(11) -0.0096(12)
C331 0.0145(12) 0.0169(13) 0.0165(12) -0.0008(9) 0.0009(10) -0.0048(11)
C332 0.0177(13) 0.0217(14) 0.0207(13) -0.0006(10) -0.0023(11) -0.0088(11)
C333 0.0215(14) 0.0225(14) 0.0229(14) 0.0056(11) -0.0022(11) -0.0107(12)
C334 0.0186(14) 0.0288(15) 0.0191(13) 0.0043(11) -0.0022(11) -0.0073(12)
C335 0.0211(14) 0.0286(15) 0.0195(13) 0.0013(11) -0.0045(11) -0.0089(13)
C336 0.0176(13) 0.0206(14) 0.0209(13) 0.0002(10) -0.0029(10) -0.0081(11)
C411 0.0189(13) 0.0176(13) 0.0158(12) -0.0026(10) -0.0015(10) -0.0068(11)
C412 0.0208(14) 0.0263(15) 0.0237(14) 0.0052(11) -0.0045(11) -0.0098(12)
C413 0.0205(14) 0.0355(18) 0.0343(17) 0.0065(13) -0.0091(13) -0.0090(14)
C414 0.0202(14) 0.0275(15) 0.0284(15) -0.0010(12) -0.0024(12) -0.0117(12)
C415 0.0221(14) 0.0236(14) 0.0200(13) 0.0014(11) 0.0014(11) -0.0088(12)
C416 0.0209(13) 0.0181(13) 0.0183(13) 0.0010(10) -0.0005(10) -0.0032(11)
C421 0.0189(13) 0.0196(13) 0.0184(12) 0.0029(10) -0.0036(10) -0.0089(11)
C422 0.0252(15) 0.0214(14) 0.0272(15) 0.0030(11) -0.0076(12) -0.0103(12)
C423 0.0394(18) 0.0267(16) 0.0404(18) 0.0135(13) -0.0184(15) -0.0200(15)
C424 0.0388(19) 0.0441(19) 0.0275(16) 0.0176(13) -0.0129(14) -0.0257(16)
C425 0.0427(19) 0.0423(18) 0.0161(14) 0.0049(13) -0.0033(13) -0.0201(16)
C426 0.0276(15) 0.0289(15) 0.0181(13) 0.0014(11) -0.0007(11) -0.0146(13)
C431 0.0189(13) 0.0180(13) 0.0157(12) 0.0004(10) -0.0007(10) -0.0081(11)
C432 0.0203(13) 0.0210(14) 0.0214(13) 0.0035(11) -0.0016(11) -0.0080(12)
C433 0.0226(15) 0.0380(17) 0.0274(15) 0.0101(13) -0.0092(12) -0.0150(14)
C434 0.0352(17) 0.0451(19) 0.0196(14) 0.0033(13) -0.0099(13) -0.0230(15)
C435 0.0337(17) 0.0381(18) 0.0198(14) -0.0052(12) -0.0025(12) -0.0176(14)
C436 0.0235(14) 0.0263(15) 0.0200(13) -0.0049(11) -0.0006(11) -0.0097(12)
C511 0.0172(13) 0.0176(12) 0.0186(12) 0.0017(10) -0.0045(10) -0.0074(11)
C512 0.0311(16) 0.0199(14) 0.0195(13) 0.0032(10) -0.0100(12) -0.0059(12)
C513 0.0441(19) 0.0173(14) 0.0307(16) 0.0017(12) -0.0152(14) -0.0047(14)
C514 0.0289(16) 0.0222(14) 0.0298(15) 0.0107(11) -0.0113(13) -0.0092(13)
C515 0.0288(16) 0.0282(15) 0.0211(14) 0.0092(11) -0.0013(12) -0.0088(13)
C516 0.0308(16) 0.0222(14) 0.0207(14) 0.0017(11) 0.0002(12) -0.0073(13)
C521 0.0175(13) 0.0168(13) 0.0179(12) 0.0026(10) -0.0046(10) -0.0069(11)
C522 0.0233(14) 0.0272(15) 0.0212(13) 0.0000(11) -0.0023(11) -0.0135(13)
C523 0.0250(15) 0.0305(16) 0.0327(16) 0.0006(12) -0.0056(13) -0.0162(13)
C524 0.0309(16) 0.0240(15) 0.0321(15) 0.0020(12) -0.0155(13) -0.0139(13)
C525 0.0278(15) 0.0209(14) 0.0225(14) -0.0018(11) -0.0092(12) -0.0067(12)
C526 0.0207(13) 0.0202(13) 0.0193(13) -0.0011(10) -0.0026(11) -0.0087(12)
C531 0.0155(12) 0.0190(13) 0.0153(12) -0.0002(10) -0.0029(10) -0.0059(10)
C532 0.0180(13) 0.0230(14) 0.0266(14) -0.0013(11) 0.0002(11) -0.0095(12)
C533 0.0205(14) 0.0301(16) 0.0307(16) -0.0025(12) 0.0002(12) -0.0143(13)
C534 0.0160(13) 0.0299(15) 0.0253(15) -0.0057(12) -0.0019(11) -0.0059(12)
C535 0.0215(14) 0.0230(14) 0.0243(14) 0.0009(11) -0.0062(11) -0.0040(12)
C536 0.0215(14) 0.0218(14) 0.0214(14) 0.0024(11) -0.0018(11) -0.0088(12)
C611 0.0190(13) 0.0180(13) 0.0190(13) -0.0023(10) -0.0022(10) -0.0095(11)
C612 0.0260(15) 0.0245(15) 0.0235(14) 0.0036(11) -0.0053(12) -0.0132(13)
C613 0.0334(16) 0.0367(17) 0.0244(15) 0.0046(12) -0.0069(13) -0.0242(14)
C614 0.0232(15) 0.0396(18) 0.0369(18) -0.0068(14) -0.0005(13) -0.0191(14)
C615 0.0199(15) 0.0308(18) 0.062(2) -0.0021(15) -0.0092(15) -0.0089(14)
C616 0.0226(15) 0.0207(15) 0.048(2) 0.0014(13) -0.0069(14) -0.0087(13)
C621 0.0164(13) 0.0153(12) 0.0196(12) 0.0023(10) -0.0016(10) -0.0061(11)
C622 0.0263(15) 0.0207(14) 0.0187(13) 0.0011(10) 0.0004(11) -0.0124(12)
C623 0.0328(17) 0.0199(14) 0.0296(15) 0.0028(11) -0.0007(13) -0.0157(13)
C624 0.0225(15) 0.0181(14) 0.0295(15) 0.0080(11) 0.0007(12) -0.0053(12)
C625 0.0325(17) 0.0260(15) 0.0263(15) 0.0108(12) -0.0119(13) -0.0112(14)
C626 0.0353(17) 0.0220(14) 0.0277(15) 0.0092(11) -0.0148(13) -0.0129(14)
C631 0.0203(13) 0.0138(12) 0.0156(12) 0.0033(9) -0.0034(10) -0.0061(11)
C632 0.0250(14) 0.0192(13) 0.0210(13) 0.0019(10) -0.0092(11) -0.0072(12)
C633 0.0313(16) 0.0212(14) 0.0224(14) -0.0024(11) -0.0063(12) -0.0106(13)
C634 0.0262(15) 0.0196(14) 0.0222(14) -0.0034(11) 0.0001(11) -0.0071(12)
C635 0.0215(14) 0.0190(13) 0.0219(14) 0.0014(10) -0.0004(11) -0.0069(12)
C636 0.0190(13) 0.0173(13) 0.0174(12) 0.0009(10) -0.0021(10) -0.0080(11)
C711 0.0164(12) 0.0168(12) 0.0187(12) 0.0015(9) -0.0055(10) -0.0066(11)
C712 0.0235(15) 0.0212(14) 0.0213(14) -0.0001(11) 0.0001(11) -0.0058(12)
C713 0.0216(15) 0.0254(15) 0.0248(14) 0.0077(11) -0.0041(12) -0.0056(13)
C714 0.0358(18) 0.0214(15) 0.0376(17) 0.0094(12) -0.0167(14) -0.0098(14)
C715 0.065(2) 0.0173(15) 0.0367(18) -0.0018(13) -0.0216(17) -0.0055(16)
C716 0.0440(19) 0.0195(14) 0.0254(15) -0.0010(11) -0.0139(14) -0.0053(14)
C721 0.0162(12) 0.0165(13) 0.0193(12) 0.0001(10) -0.0037(10) -0.0063(11)
C722 0.0210(14) 0.0204(14) 0.0210(13) -0.0018(10) -0.0023(11) -0.0072(12)
C723 0.0294(16) 0.0229(15) 0.0284(15) -0.0043(12) -0.0074(12) -0.0100(13)
C724 0.0342(17) 0.0326(17) 0.0348(17) -0.0027(13) -0.0093(14) -0.0187(15)
C725 0.0287(16) 0.046(2) 0.0376(17) -0.0103(15) 0.0012(14) -0.0254(16)
C726 0.0235(15) 0.0315(16) 0.0277(15) -0.0091(12) 0.0021(12) -0.0140(13)
C731 0.0139(12) 0.0186(13) 0.0143(12) -0.0005(9) -0.0014(9) -0.0053(10)
C732 0.0177(13) 0.0197(13) 0.0179(13) 0.0017(10) -0.0014(10) -0.0068(11)
C733 0.0195(13) 0.0191(13) 0.0226(14) -0.0009(10) -0.0045(11) -0.0045(11)
C734 0.0147(13) 0.0300(15) 0.0223(14) -0.0038(11) -0.0030(11) -0.0057(12)
C735 0.0196(14) 0.0301(15) 0.0251(15) 0.0009(12) -0.0023(11) -0.0124(12)
C736 0.0189(13) 0.0178(13) 0.0265(14) 0.0013(11) -0.0063(11) -0.0075(11)
C811 0.0231(13) 0.0151(12) 0.0161(12) 0.0008(9) -0.0020(10) -0.0083(11)
C812 0.0201(13) 0.0176(13) 0.0230(14) -0.0011(10) 0.0001(11) -0.0089(11)
C813 0.0204(14) 0.0208(14) 0.0275(15) -0.0016(11) 0.0029(11) -0.0072(12)
C814 0.0363(17) 0.0192(14) 0.0230(15) -0.0036(11) -0.0008(13) -0.0054(13)
C815 0.0412(18) 0.0224(15) 0.0241(15) -0.0051(12) -0.0118(13) -0.0059(14)
C816 0.0283(15) 0.0173(13) 0.0229(14) -0.0002(10) -0.0094(12) -0.0064(12)
C821 0.0149(12) 0.0152(12) 0.0180(12) -0.0004(9) 0.0004(10) -0.0037(10)
C822 0.0273(15) 0.0176(13) 0.0224(14) 0.0014(10) -0.0057(12) -0.0078(12)
C823 0.0284(16) 0.0208(14) 0.0191(13) 0.0035(11) -0.0029(12) -0.0048(13)
C824 0.0242(15) 0.0191(14) 0.0258(14) 0.0044(11) 0.0024(12) -0.0069(12)
C825 0.0279(16) 0.0203(14) 0.0352(16) 0.0036(12) -0.0023(13) -0.0130(13)
C826 0.0242(15) 0.0225(14) 0.0245(14) 0.0020(11) -0.0034(12) -0.0114(12)
C831 0.0183(12) 0.0171(12) 0.0162(12) 0.0020(10) -0.0042(10) -0.0076(11)
C832 0.0208(14) 0.0197(14) 0.0299(15) 0.0044(11) -0.0053(12) -0.0086(12)
C833 0.0188(14) 0.0304(17) 0.0409(18) 0.0035(13) -0.0064(13) -0.0086(13)
C834 0.0236(15) 0.0331(16) 0.0283(15) 0.0008(12) -0.0051(12) -0.0168(13)
C835 0.0323(16) 0.0256(15) 0.0268(15) 0.0035(12) -0.0077(12) -0.0203(13)
C836 0.0228(14) 0.0177(13) 0.0258(14) 0.0031(11) -0.0059(11) -0.0086(12)
C11 0.051(2) 0.066(3) 0.056(2) -0.012(2) -0.020(2) -0.016(2)
C21 0.041(2) 0.079(3) 0.044(2) -0.005(2) -0.0061(17) -0.031(2)
C31 0.061(3) 0.046(2) 0.043(2) -0.0061(17) -0.0037(19) -0.030(2)
C41 0.083(3) 0.057(3) 0.056(3) 0.023(2) -0.026(2) -0.044(3)
O1D 0.0444(15) 0.0574(17) 0.0408(14) -0.0137(12) -0.0104(12) -0.0243(13)
O2D 0.0395(13) 0.0472(14) 0.0289(12) 0.0087(10) -0.0054(10) -0.0251(12)

loop_
_atom_type_symbol
_atom_type_description
_atom_type_scat_dispersion_real
_atom_type_scat_dispersion_imag
_atom_type_scat_source
C C 0.0033 0.0016 'International Tables Vol C Tables 4.2.6.8 and 6.1.1.4'
H H 0.0000 0.0000 'International Tables Vol C Tables 4.2.6.8 and 6.1.1.4'
N N 0.0061 0.0033 'International Tables Vol C Tables 4.2.6.8 and 6.1.1.4'
O O 0.0106 0.0060 'International Tables Vol C Tables 4.2.6.8 and 6.1.1.4'
P P 0.1023 0.0942 'International Tables Vol C Tables 4.2.6.8 and 6.1.1.4'

loop_
_geom_angle_atom_site_label_1
_geom_angle_atom_site_label_2
_geom_angle_atom_site_label_3
_geom_angle
_geom_angle_site_symmetry_3
O3B P3 O31B 114.2(6) .
O3B P3 O32B 116.2(7) .
O31B P3 O32B 113.9(7) .
O31 P3 O32 115.01(15) .
O31 P3 O2 110.20(14) .
O32 P3 O2 110.76(14) .
O31 P3 O3 114.57(14) .
O32 P3 O3 102.47(13) .
O2 P3 O3 103.01(13) .
O3B P3 O2B 104.8(6) .
O31B P3 O2B 106.7(6) .
O32B P3 O2B 99.0(5) .
O11 P1 O12 118.0(3) .
O11 P1 O1 114.7(3) .
O12 P1 O1 104.9(2) .
O11 P1 O4 113.0(2) .
O12 P1 O4 104.12(19) .
O1 P1 O4 100.04(15) .
O21 P2 O22 119.9(2) .
O21 P2 O2 108.49(18) .
O22 P2 O2 106.1(2) .
O21 P2 O1 113.3(2) .
O22 P2 O1 104.58(17) .
O2 P2 O1 102.92(16) .
O41 P4 O42 115.85(18) .
O41 P4 O4 114.56(18) .
O42 P4 O4 104.17(17) .
O41 P4 O3 114.74(19) .
O42 P4 O3 103.66(16) .
O4 P4 O3 102.22(16) .
P1 O1 P2 131.49(18) .
P3 O2 P2 134.97(17) .
P4 O3 P3 139.91(16) .
P4 O4 P1 132.90(18) .
P1 O12 H1 126(3) .
P2 O22 H2 139(3) .
P3 O32 H3 116(3) .
P4 O42 H4 106(3) .
O11B P1B O12B 113(2) .
O11B P1B O1B 116.9(12) .
O12B P1B O1B 106.6(10) .
O11B P1B O4B 113.2(11) .
O12B P1B O4B 104.6(9) .
O1B P1B O4B 101.1(9) .
O21B P2B O22B 117.8(11) .
O21B P2B O1B 113.9(9) .
O22B P2B O1B 105.1(9) .
O21B P2B O2B 111.4(9) .
O22B P2B O2B 106.4(9) .
O1B P2B O2B 100.7(9) .
O41B P4B O42B 117.1(13) .
O41B P4B O3B 110.8(9) .
O42B P4B O3B 105.4(9) .
O41B P4B O4B 113.5(9) .
O42B P4B O4B 104.4(9) .
O3B P4B O4B 104.5(9) .
P1B O1B P2B 132.3(9) .
P2B O2B P3 139.5(8) .
P3 O3B P4B 136.2(8) .
P4B O4B P1B 132.4(9) .
P1B O12B H12B 109.5 .
P2B O22B H22B 109.5 .
P3 O32B H32B 109.5 .
P4B O42B H42B 109.5 .
O51 P5 O52 116.20(13) .
O51 P5 O5 107.69(12) .
O52 P5 O5 110.79(13) .
O51 P5 O6 111.93(13) 2_576
O52 P5 O6 106.02(12) 2_576
O5 P5 O6 103.50(12) 2_576
O62 P6 O61 120.38(13) .
O62 P6 O6 111.33(12) .
O61 P6 O6 105.66(12) .
O62 P6 O5 111.52(12) .
O61 P6 O5 105.58(12) .
O6 P6 O5 100.32(12) .
P5 O5 P6 134.90(13) .
P6 O6 P5 135.95(13) 2_576
O91 P9 O92 116.40(13) .
O91 P9 O12R 114.91(13) .
O92 P9 O12R 103.88(12) .
O91 P9 O9 114.25(12) .
O92 P9 O9 104.09(12) .
O12R P9 O9 101.54(11) .
O101 P10 O102 115.52(13) .
O101 P10 O10 108.76(11) .
O102 P10 O10 109.44(12) .
O101 P10 O9 116.19(11) .
O102 P10 O9 101.98(11) .
O10 P10 O9 104.19(11) .
O111 P11 O112 116.79(16) .
O111 P11 O11R 115.17(13) .
O112 P11 O11R 105.48(12) .
O111 P11 O10 108.21(13) .
O112 P11 O10 107.01(14) .
O11R P11 O10 103.06(11) .
O121 P12 O122 117.87(13) .
O121 P12 O11R 113.64(12) .
O122 P12 O11R 105.37(11) .
O121 P12 O12R 113.50(12) .
O122 P12 O12R 104.40(11) .
O11R P12 O12R 100.14(11) .
P10 O9 P9 136.73(13) .
P10 O10 P11 136.06(13) .
P11 O11R P12 132.17(13) .
P9 O12R P12 132.19(13) .
P9 O92 H9 115(2) .
P10 O102 H10 114(2) .
P11 O112 H11 130(2) .
P12 O122 H12 125(2) .
O72 P7 O71 116.53(14) .
O72 P7 O7 107.51(12) .
O71 P7 O7 111.33(13) .
O72 P7 O8 110.36(13) 2_677
O71 P7 O8 106.83(12) 2_677
O7 P7 O8 103.52(11) 2_677
O81 P8 O82 119.15(13) .
O81 P8 O8 112.52(12) .
O82 P8 O8 105.67(11) .
O81 P8 O7 111.91(12) .
O82 P8 O7 105.35(12) .
O8 P8 O7 100.32(11) .
P7 O7 P8 135.37(13) .
P8 O8 P7 133.35(13) 2_677
N1 P1P C131 113.55(12) .
N1 P1P C111 110.01(12) .
C131 P1P C111 108.64(12) .
N1 P1P C121 108.73(12) .
C131 P1P C121 108.49(12) .
C111 P1P C121 107.23(13) .
N1 P2P C211 106.19(12) .
N1 P2P C231 115.72(12) .
C211 P2P C231 106.46(13) .
N1 P2P C221 111.01(12) .
C211 P2P C221 107.87(12) .
C231 P2P C221 109.18(12) .
N2 P3P C311 116.01(12) .
N2 P3P C321 106.77(12) .
C311 P3P C321 107.05(13) .
N2 P3P C331 110.36(13) .
C311 P3P C331 109.20(12) .
C321 P3P C331 107.00(12) .
N2 P4P C411 113.95(12) .
N2 P4P C421 108.62(12) .
C411 P4P C421 109.54(12) .
N2 P4P C431 109.48(12) .
C411 P4P C431 107.62(12) .
C421 P4P C431 107.44(13) .
N3 P5P C511 111.48(12) .
N3 P5P C521 107.95(12) .
C511 P5P C521 108.13(12) .
N3 P5P C531 115.34(12) .
C511 P5P C531 107.55(12) .
C521 P5P C531 106.05(12) .
N3 P6P C631 110.60(12) .
N3 P6P C611 114.81(12) .
C631 P6P C611 106.01(13) .
N3 P6P C621 108.63(13) .
C631 P6P C621 109.29(12) .
C611 P6P C621 107.36(13) .
N4 P7P C721 108.24(12) .
N4 P7P C731 114.61(12) .
C721 P7P C731 106.31(12) .
N4 P7P C711 111.43(12) .
C721 P7P C711 108.42(12) .
C731 P7P C711 107.56(12) .
N4 P8P C811 110.13(12) .
N4 P8P C831 115.43(12) .
C811 P8P C831 106.36(13) .
N4 P8P C821 108.87(12) .
C811 P8P C821 108.12(12) .
C831 P8P C821 107.68(12) .
P2P N1 P1P 135.86(15) .
P3P N2 P4P 136.99(15) .
P6P N3 P5P 137.27(15) .
P7P N4 P8P 136.15(15) .
C116 C111 C112 119.6(3) .
C116 C111 P1P 120.5(2) .
C112 C111 P1P 119.8(2) .
C113 C112 C111 119.8(3) .
C113 C112 H112 120.1 .
C111 C112 H112 120.1 .
C112 C113 C114 120.4(3) .
C112 C113 H113 119.8 .
C114 C113 H113 119.8 .
C115 C114 C113 119.8(3) .
C115 C114 H114 120.1 .
C113 C114 H114 120.1 .
C114 C115 C116 120.4(3) .
C114 C115 H115 119.8 .
C116 C115 H115 119.8 .
C115 C116 C111 120.0(3) .
C115 C116 H116 120.0 .
C111 C116 H116 120.0 .
C126 C121 C122 119.7(3) .
C126 C121 P1P 120.3(2) .
C122 C121 P1P 120.0(2) .
C123 C122 C121 120.0(3) .
C123 C122 H122 120.0 .
C121 C122 H122 120.0 .
C124 C123 C122 119.7(3) .
C124 C123 H123 120.1 .
C122 C123 H123 120.1 .
C125 C124 C123 120.5(3) .
C125 C124 H124 119.8 .
C123 C124 H124 119.8 .
C124 C125 C126 120.3(3) .
C124 C125 H125 119.8 .
C126 C125 H125 119.8 .
C125 C126 C121 119.8(3) .
C125 C126 H126 120.1 .
C121 C126 H126 120.1 .
C132 C131 C136 119.1(3) .
C132 C131 P1P 120.7(2) .
C136 C131 P1P 119.7(2) .
C133 C132 C131 120.2(3) .
C133 C132 H132 119.9 .
C131 C132 H132 119.9 .
C132 C133 C134 120.6(3) .
C132 C133 H133 119.7 .
C134 C133 H133 119.7 .
C133 C134 C135 119.9(3) .
C133 C134 H134 120.1 .
C135 C134 H134 120.1 .
C134 C135 C136 120.1(3) .
C134 C135 H135 119.9 .
C136 C135 H135 119.9 .
C135 C136 C131 120.0(3) .
C135 C136 H136 120.0 .
C131 C136 H136 120.0 .
C216 C211 C212 119.6(3) .
C216 C211 P2P 118.6(2) .
C212 C211 P2P 121.9(2) .
C213 C212 C211 120.2(3) .
C213 C212 H212 119.9 .
C211 C212 H212 119.9 .
C214 C213 C212 119.9(3) .
C214 C213 H213 120.1 .
C212 C213 H213 120.1 .
C213 C214 C215 120.1(3) .
C213 C214 H214 119.9 .
C215 C214 H214 119.9 .
C216 C215 C214 120.3(3) .
C216 C215 H215 119.9 .
C214 C215 H215 119.9 .
C215 C216 C211 119.9(3) .
C215 C216 H216 120.0 .
C211 C216 H216 120.0 .
C222 C221 C226 119.1(2) .
C222 C221 P2P 122.1(2) .
C226 C221 P2P 118.8(2) .
C223 C222 C221 119.9(3) .
C223 C222 H222 120.1 .
C221 C222 H222 120.1 .
C224 C223 C222 120.4(3) .
C224 C223 H223 119.8 .
C222 C223 H223 119.8 .
C223 C224 C225 120.4(3) .
C223 C224 H224 119.8 .
C225 C224 H224 119.8 .
C224 C225 C226 119.6(3) .
C224 C225 H225 120.2 .
C226 C225 H225 120.2 .
C225 C226 C221 120.6(3) .
C225 C226 H226 119.7 .
C221 C226 H226 119.7 .
C236 C231 C232 120.0(3) .
C236 C231 P2P 122.9(2) .
C232 C231 P2P 117.1(2) .
C233 C232 C231 119.6(3) .
C233 C232 H232 120.2 .
C231 C232 H232 120.2 .
C234 C233 C232 120.2(3) .
C234 C233 H233 119.9 .
C232 C233 H233 119.9 .
C235 C234 C233 120.3(3) .
C235 C234 H234 119.9 .
C233 C234 H234 119.9 .
C234 C235 C236 120.3(3) .
C234 C235 H235 119.9 .
C236 C235 H235 119.9 .
C235 C236 C231 119.6(3) .
C235 C236 H236 120.2 .
C231 C236 H236 120.2 .
C316 C311 C312 119.7(3) .
C316 C311 P3P 122.6(2) .
C312 C311 P3P 117.7(2) .
C313 C312 C311 119.7(3) .
C313 C312 H312 120.2 .
C311 C312 H312 120.2 .
C312 C313 C314 120.2(3) .
C312 C313 H313 119.9 .
C314 C313 H313 119.9 .
C315 C314 C313 120.2(3) .
C315 C314 H314 119.9 .
C313 C314 H314 119.9 .
C314 C315 C316 120.3(3) .
C314 C315 H315 119.8 .
C316 C315 H315 119.8 .
C315 C316 C311 119.9(3) .
C315 C316 H316 120.0 .
C311 C316 H316 120.0 .
C322 C321 C326 119.4(2) .
C322 C321 P3P 122.3(2) .
C326 C321 P3P 118.2(2) .
C321 C322 C323 120.1(3) .
C321 C322 H322 119.9 .
C323 C322 H322 119.9 .
C324 C323 C322 120.2(3) .
C324 C323 H323 119.9 .
C322 C323 H323 119.9 .
C323 C324 C325 120.0(3) .
C323 C324 H324 120.0 .
C325 C324 H324 120.0 .
C326 C325 C324 120.1(3) .
C326 C325 H325 119.9 .
C324 C325 H325 119.9 .
C325 C326 C321 120.0(3) .
C325 C326 H326 120.0 .
C321 C326 H326 120.0 .
C332 C331 C336 119.4(2) .
C332 C331 P3P 121.8(2) .
C336 C331 P3P 118.8(2) .
C333 C332 C331 119.9(3) .
C333 C332 H332 120.0 .
C331 C332 H332 120.0 .
C334 C333 C332 120.2(3) .
C334 C333 H333 119.9 .
C332 C333 H333 119.9 .
C335 C334 C333 120.3(3) .
C335 C334 H334 119.9 .
C333 C334 H334 119.9 .
C334 C335 C336 119.9(3) .
C334 C335 H335 120.1 .
C336 C335 H335 120.1 .
C335 C336 C331 120.4(3) .
C335 C336 H336 119.8 .
C331 C336 H336 119.8 .
C412 C411 C416 118.6(3) .
C412 C411 P4P 122.0(2) .
C416 C411 P4P 119.1(2) .
C413 C412 C411 120.4(3) .
C413 C412 H412 119.8 .
C411 C412 H412 119.8 .
C414 C413 C412 120.2(3) .
C414 C413 H413 119.9 .
C412 C413 H413 119.9 .
C415 C414 C413 120.1(3) .
C415 C414 H414 120.0 .
C413 C414 H414 120.0 .
C414 C415 C416 120.3(3) .
C414 C415 H415 119.9 .
C416 C415 H415 119.9 .
C415 C416 C411 120.4(3) .
C415 C416 H416 119.8 .
C411 C416 H416 119.8 .
C422 C421 C426 119.8(3) .
C422 C421 P4P 121.2(2) .
C426 C421 P4P 118.9(2) .
C421 C422 C423 119.3(3) .
C421 C422 H422 120.4 .
C423 C422 H422 120.4 .
C424 C423 C422 120.3(3) .
C424 C423 H423 119.9 .
C422 C423 H423 119.9 .
C425 C424 C423 120.9(3) .
C425 C424 H424 119.5 .
C423 C424 H424 119.5 .
C424 C425 C426 119.4(3) .
C424 C425 H425 120.3 .
C426 C425 H425 120.3 .
C425 C426 C421 120.3(3) .
C425 C426 H426 119.8 .
C421 C426 H426 119.8 .
C436 C431 C432 120.1(3) .
C436 C431 P4P 119.8(2) .
C432 C431 P4P 120.1(2) .
C433 C432 C431 119.4(3) .
C433 C432 H432 120.3 .
C431 C432 H432 120.3 .
C434 C433 C432 120.2(3) .
C434 C433 H433 119.9 .
C432 C433 H433 119.9 .
C435 C434 C433 120.6(3) .
C435 C434 H434 119.7 .
C433 C434 H434 119.7 .
C434 C435 C436 119.6(3) .
C434 C435 H435 120.2 .
C436 C435 H435 120.2 .
C431 C436 C435 120.1(3) .
C431 C436 H436 119.9 .
C435 C436 H436 119.9 .
C512 C511 C516 119.3(2) .
C512 C511 P5P 119.7(2) .
C516 C511 P5P 121.0(2) .
C511 C512 C513 120.2(3) .
C511 C512 H512 119.9 .
C513 C512 H512 119.9 .
C514 C513 C512 120.0(3) .
C514 C513 H513 120.0 .
C512 C513 H513 120.0 .
C513 C514 C515 120.5(3) .
C513 C514 H514 119.8 .
C515 C514 H514 119.8 .
C516 C515 C514 119.6(3) .
C516 C515 H515 120.2 .
C514 C515 H515 120.2 .
C515 C516 C511 120.4(3) .
C515 C516 H516 119.8 .
C511 C516 H516 119.8 .
C522 C521 C526 119.5(3) .
C522 C521 P5P 119.5(2) .
C526 C521 P5P 121.0(2) .
C523 C522 C521 119.9(3) .
C523 C522 H522 120.0 .
C521 C522 H522 120.0 .
C522 C523 C524 120.4(3) .
C522 C523 H523 119.8 .
C524 C523 H523 119.8 .
C525 C524 C523 120.0(3) .
C525 C524 H524 120.0 .
C523 C524 H524 120.0 .
C524 C525 C526 120.4(3) .
C524 C525 H525 119.8 .
C526 C525 H525 119.8 .
C525 C526 C521 119.8(3) .
C525 C526 H526 120.1 .
C521 C526 H526 120.1 .
C532 C531 C536 119.9(2) .
C532 C531 P5P 122.3(2) .
C536 C531 P5P 117.8(2) .
C533 C532 C531 119.7(3) .
C533 C532 H532 120.2 .
C531 C532 H532 120.2 .
C534 C533 C532 120.3(3) .
C534 C533 H533 119.9 .
C532 C533 H533 119.9 .
C533 C534 C535 120.4(3) .
C533 C534 H534 119.8 .
C535 C534 H534 119.8 .
C536 C535 C534 119.9(3) .
C536 C535 H535 120.1 .
C534 C535 H535 120.1 .
C535 C536 C531 119.9(3) .
C535 C536 H536 120.1 .
C531 C536 H536 120.1 .
C616 C611 C612 119.2(3) .
C616 C611 P6P 122.9(2) .
C612 C611 P6P 117.9(2) .
C613 C612 C611 120.3(3) .
C613 C612 H612 119.8 .
C611 C612 H612 119.8 .
C612 C613 C614 120.5(3) .
C612 C613 H613 119.8 .
C614 C613 H613 119.8 .
C615 C614 C613 119.3(3) .
C615 C614 H614 120.4 .
C613 C614 H614 120.4 .
C614 C615 C616 120.8(3) .
C614 C615 H615 119.6 .
C616 C615 H615 119.6 .
C611 C616 C615 119.9(3) .
C611 C616 H616 120.0 .
C615 C616 H616 120.0 .
C622 C621 C626 119.9(3) .
C622 C621 P6P 120.4(2) .
C626 C621 P6P 119.6(2) .
C621 C622 C623 119.3(3) .
C621 C622 H622 120.3 .
C623 C622 H622 120.3 .
C624 C623 C622 120.6(3) .
C624 C623 H623 119.7 .
C622 C623 H623 119.7 .
C625 C624 C623 119.9(3) .
C625 C624 H624 120.0 .
C623 C624 H624 120.0 .
C624 C625 C626 120.4(3) .
C624 C625 H625 119.8 .
C626 C625 H625 119.8 .
C625 C626 C621 119.8(3) .
C625 C626 H626 120.1 .
C621 C626 H626 120.1 .
C632 C631 C636 119.8(2) .
C632 C631 P6P 119.7(2) .
C636 C631 P6P 120.5(2) .
C633 C632 C631 119.5(3) .
C633 C632 H632 120.2 .
C631 C632 H632 120.2 .
C634 C633 C632 120.5(3) .
C634 C633 H633 119.7 .
C632 C633 H633 119.7 .
C633 C634 C635 120.3(3) .
C633 C634 H634 119.9 .
C635 C634 H634 119.9 .
C634 C635 C636 120.0(3) .
C634 C635 H635 120.0 .
C636 C635 H635 120.0 .
C635 C636 C631 119.8(3) .
C635 C636 H636 120.1 .
C631 C636 H636 120.1 .
C716 C711 C712 119.7(3) .
C716 C711 P7P 119.8(2) .
C712 C711 P7P 120.5(2) .
C713 C712 C711 120.1(3) .
C713 C712 H712 120.0 .
C711 C712 H712 120.0 .
C714 C713 C712 120.2(3) .
C714 C713 H713 119.9 .
C712 C713 H713 119.9 .
C715 C714 C713 119.8(3) .
C715 C714 H714 120.1 .
C713 C714 H714 120.1 .
C714 C715 C716 120.8(3) .
C714 C715 H715 119.6 .
C716 C715 H715 119.6 .
C711 C716 C715 119.5(3) .
C711 C716 H716 120.3 .
C715 C716 H716 120.3 .
C726 C721 C722 119.3(3) .
C726 C721 P7P 119.8(2) .
C722 C721 P7P 120.9(2) .
C723 C722 C721 120.0(3) .
C723 C722 H722 120.0 .
C721 C722 H722 120.0 .
C724 C723 C722 120.4(3) .
C724 C723 H723 119.8 .
C722 C723 H723 119.8 .
C723 C724 C725 119.8(3) .
C723 C724 H724 120.1 .
C725 C724 H724 120.1 .
C724 C725 C726 120.3(3) .
C724 C725 H725 119.8 .
C726 C725 H725 119.8 .
C725 C726 C721 120.2(3) .
C725 C726 H726 119.9 .
C721 C726 H726 119.9 .
C732 C731 C736 119.9(2) .
C732 C731 P7P 118.0(2) .
C736 C731 P7P 122.0(2) .
C733 C732 C731 119.7(3) .
C733 C732 H732 120.1 .
C731 C732 H732 120.1 .
C734 C733 C732 119.8(3) .
C734 C733 H733 120.1 .
C732 C733 H733 120.1 .
C735 C734 C733 120.9(3) .
C735 C734 H734 119.6 .
C733 C734 H734 119.6 .
C734 C735 C736 119.6(3) .
C734 C735 H735 120.2 .
C736 C735 H735 120.2 .
C735 C736 C731 120.1(3) .
C735 C736 H736 119.9 .
C731 C736 H736 119.9 .
C812 C811 C816 120.0(2) .
C812 C811 P8P 120.2(2) .
C816 C811 P8P 119.8(2) .
C813 C812 C811 119.5(3) .
C813 C812 H812 120.2 .
C811 C812 H812 120.2 .
C814 C813 C812 120.2(3) .
C814 C813 H813 119.9 .
C812 C813 H813 119.9 .
C813 C814 C815 120.4(3) .
C813 C814 H814 119.8 .
C815 C814 H814 119.8 .
C814 C815 C816 120.3(3) .
C814 C815 H815 119.9 .
C816 C815 H815 119.9 .
C815 C816 C811 119.6(3) .
C815 C816 H816 120.2 .
C811 C816 H816 120.2 .
C826 C821 C822 120.0(3) .
C826 C821 P8P 120.0(2) .
C822 C821 P8P 120.1(2) .
C823 C822 C821 119.8(3) .
C823 C822 H822 120.1 .
C821 C822 H822 120.1 .
C824 C823 C822 120.3(3) .
C824 C823 H823 119.9 .
C822 C823 H823 119.9 .
C823 C824 C825 120.3(3) .
C823 C824 H824 119.8 .
C825 C824 H824 119.8 .
C824 C825 C826 120.3(3) .
C824 C825 H825 119.8 .
C826 C825 H825 119.8 .
C821 C826 C825 119.2(3) .
C821 C826 H826 120.4 .
C825 C826 H826 120.4 .
C832 C831 C836 119.0(3) .
C832 C831 P8P 121.8(2) .
C836 C831 P8P 118.9(2) .
C831 C832 C833 120.5(3) .
C831 C832 H832 119.8 .
C833 C832 H832 119.8 .
C834 C833 C832 120.6(3) .
C834 C833 H833 119.7 .
C832 C833 H833 119.7 .
C833 C834 C835 119.2(3) .
C833 C834 H834 120.4 .
C835 C834 H834 120.4 .
C836 C835 C834 120.9(3) .
C836 C835 H835 119.5 .
C834 C835 H835 119.5 .
C835 C836 C831 119.8(3) .
C835 C836 H836 120.1 .
C831 C836 H836 120.1 .
O1D C11 C21 114.5(4) .
O1D C11 H11A 108.6 .
C21 C11 H11A 108.6 .
O1D C11 H11B 108.6 .
C21 C11 H11B 108.6 .
H11A C11 H11B 107.6 .
O2D C21 C11 110.1(3) .
O2D C21 H21A 109.6 .
C11 C21 H21A 109.6 .
O2D C21 H21B 109.6 .
C11 C21 H21B 109.6 .
H21A C21 H21B 108.2 .
O1D C31 H31A 109.5 .
O1D C31 H31B 109.5 .
H31A C31 H31B 109.5 .
O1D C31 H31C 109.5 .
H31A C31 H31C 109.5 .
H31B C31 H31C 109.5 .
O2D C41 H41A 109.5 .
O2D C41 H41B 109.5 .
H41A C41 H41B 109.5 .
O2D C41 H41C 109.5 .
H41A C41 H41C 109.5 .
H41B C41 H41C 109.5 .
C11 O1D C31 112.7(3) .
C41 O2D C21 110.8(3) .

loop_
_geom_bond_atom_site_label_1
_geom_bond_atom_site_label_2
_geom_bond_distance
_geom_bond_site_symmetry_2
P3 O31 1.457(2) .
P3 O3B 1.485(8) .
P3 O31B 1.496(9) .
P3 O32B 1.499(10) .
P3 O32 1.507(2) .
P3 O2 1.571(2) .
P3 O3 1.605(2) .
P3 O2B 1.674(8) .
P1 O11 1.447(3) .
P1 O12 1.515(3) .
P1 O1 1.596(3) .
P1 O4 1.611(3) .
P2 O21 1.451(3) .
P2 O22 1.501(3) .
P2 O2 1.605(3) .
P2 O1 1.609(3) .
P4 O41 1.453(3) .
P4 O42 1.527(3) .
P4 O4 1.583(3) .
P4 O3 1.596(3) .
O12 H1 0.836(19) .
O22 H2 0.872(19) .
O32 H3 0.831(19) .
O42 H4 0.868(19) .
P1B O11B 1.437(14) .
P1B O12B 1.496(13) .
P1B O1B 1.552(10) .
P1B O4B 1.625(10) .
P2B O21B 1.442(13) .
P2B O22B 1.479(13) .
P2B O1B 1.585(11) .
P2B O2B 1.609(11) .
P4B O41B 1.463(13) .
P4B O42B 1.538(13) .
P4B O3B 1.561(10) .
P4B O4B 1.588(11) .
O12B H12B 0.8400 .
O22B H22B 0.8400 .
O32B H32B 0.8400 .
O42B H42B 0.8400 .
P5 O51 1.469(2) .
P5 O52 1.489(2) .
P5 O5 1.588(2) .
P5 O6 1.594(2) 2_576
P6 O62 1.469(2) .
P6 O61 1.483(2) .
P6 O6 1.586(2) .
P6 O5 1.592(2) .
O6 P5 1.594(2) 2_576
P9 O91 1.444(2) .
P9 O92 1.523(2) .
P9 O12R 1.588(2) .
P9 O9 1.592(2) .
P10 O101 1.451(2) .
P10 O102 1.524(2) .
P10 O10 1.584(2) .
P10 O9 1.590(2) .
P11 O111 1.452(2) .
P11 O112 1.491(3) .
P11 O11R 1.598(2) .
P11 O10 1.605(2) .
P12 O121 1.448(2) .
P12 O122 1.511(2) .
P12 O11R 1.604(2) .
P12 O12R 1.605(2) .
O92 H9 0.866(18) .
O102 H10 0.852(18) .
O112 H11 0.830(18) .
O122 H12 0.856(18) .
P7 O72 1.476(2) .
P7 O71 1.478(2) .
P7 O7 1.594(2) .
P7 O8 1.602(2) 2_677
P8 O81 1.462(2) .
P8 O82 1.491(2) .
P8 O8 1.590(2) .
P8 O7 1.597(2) .
O8 P7 1.602(2) 2_677
P1P N1 1.588(2) .
P1P C131 1.791(3) .
P1P C111 1.792(3) .
P1P C121 1.796(3) .
P2P N1 1.579(2) .
P2P C211 1.796(3) .
P2P C231 1.802(3) .
P2P C221 1.806(3) .
P3P N2 1.577(2) .
P3P C311 1.795(3) .
P3P C321 1.799(3) .
P3P C331 1.804(3) .
P4P N2 1.586(2) .
P4P C411 1.786(3) .
P4P C421 1.797(3) .
P4P C431 1.800(3) .
P5P N3 1.584(2) .
P5P C511 1.793(3) .
P5P C521 1.796(3) .
P5P C531 1.800(3) .
P6P N3 1.582(2) .
P6P C631 1.793(3) .
P6P C611 1.800(3) .
P6P C621 1.803(3) .
P7P N4 1.584(2) .
P7P C721 1.795(3) .
P7P C731 1.795(3) .
P7P C711 1.801(3) .
P8P N4 1.586(2) .
P8P C811 1.793(3) .
P8P C831 1.798(3) .
P8P C821 1.804(3) .
C111 C116 1.393(4) .
C111 C112 1.403(4) .
C112 C113 1.377(4) .
C112 H112 0.9500 .
C113 C114 1.394(4) .
C113 H113 0.9500 .
C114 C115 1.382(4) .
C114 H114 0.9500 .
C115 C116 1.384(4) .
C115 H115 0.9500 .
C116 H116 0.9500 .
C121 C126 1.391(4) .
C121 C122 1.393(4) .
C122 C123 1.386(4) .
C122 H122 0.9500 .
C123 C124 1.381(4) .
C123 H123 0.9500 .
C124 C125 1.378(4) .
C124 H124 0.9500 .
C125 C126 1.380(4) .
C125 H125 0.9500 .
C126 H126 0.9500 .
C131 C132 1.388(4) .
C131 C136 1.396(4) .
C132 C133 1.376(4) .
C132 H132 0.9500 .
C133 C134 1.378(4) .
C133 H133 0.9500 .
C134 C135 1.378(4) .
C134 H134 0.9500 .
C135 C136 1.387(4) .
C135 H135 0.9500 .
C136 H136 0.9500 .
C211 C216 1.385(4) .
C211 C212 1.391(4) .
C212 C213 1.388(4) .
C212 H212 0.9500 .
C213 C214 1.375(4) .
C213 H213 0.9500 .
C214 C215 1.385(4) .
C214 H214 0.9500 .
C215 C216 1.383(4) .
C215 H215 0.9500 .
C216 H216 0.9500 .
C221 C222 1.396(4) .
C221 C226 1.398(4) .
C222 C223 1.392(4) .
C222 H222 0.9500 .
C223 C224 1.375(4) .
C223 H223 0.9500 .
C224 C225 1.386(4) .
C224 H224 0.9500 .
C225 C226 1.387(4) .
C225 H225 0.9500 .
C226 H226 0.9500 .
C231 C236 1.393(4) .
C231 C232 1.399(4) .
C232 C233 1.385(4) .
C232 H232 0.9500 .
C233 C234 1.384(4) .
C233 H233 0.9500 .
C234 C235 1.383(4) .
C234 H234 0.9500 .
C235 C236 1.387(4) .
C235 H235 0.9500 .
C236 H236 0.9500 .
C311 C316 1.394(4) .
C311 C312 1.405(4) .
C312 C313 1.383(4) .
C312 H312 0.9500 .
C313 C314 1.390(4) .
C313 H313 0.9500 .
C314 C315 1.382(4) .
C314 H314 0.9500 .
C315 C316 1.384(4) .
C315 H315 0.9500 .
C316 H316 0.9500 .
C321 C322 1.387(4) .
C321 C326 1.398(4) .
C322 C323 1.391(4) .
C322 H322 0.9500 .
C323 C324 1.374(4) .
C323 H323 0.9500 .
C324 C325 1.391(4) .
C324 H324 0.9500 .
C325 C326 1.383(4) .
C325 H325 0.9500 .
C326 H326 0.9500 .
C331 C332 1.394(4) .
C331 C336 1.394(4) .
C332 C333 1.390(4) .
C332 H332 0.9500 .
C333 C334 1.383(4) .
C333 H333 0.9500 .
C334 C335 1.383(4) .
C334 H334 0.9500 .
C335 C336 1.387(4) .
C335 H335 0.9500 .
C336 H336 0.9500 .
C411 C412 1.392(4) .
C411 C416 1.405(4) .
C412 C413 1.385(4) .
C412 H412 0.9500 .
C413 C414 1.383(4) .
C413 H413 0.9500 .
C414 C415 1.379(4) .
C414 H414 0.9500 .
C415 C416 1.382(4) .
C415 H415 0.9500 .
C416 H416 0.9500 .
C421 C422 1.388(4) .
C421 C426 1.394(4) .
C422 C423 1.395(4) .
C422 H422 0.9500 .
C423 C424 1.376(5) .
C423 H423 0.9500 .
C424 C425 1.372(5) .
C424 H424 0.9500 .
C425 C426 1.391(4) .
C425 H425 0.9500 .
C426 H426 0.9500 .
C431 C436 1.390(4) .
C431 C432 1.397(4) .
C432 C433 1.389(4) .
C432 H432 0.9500 .
C433 C434 1.387(4) .
C433 H433 0.9500 .
C434 C435 1.382(4) .
C434 H434 0.9500 .
C435 C436 1.390(4) .
C435 H435 0.9500 .
C436 H436 0.9500 .
C511 C512 1.382(4) .
C511 C516 1.399(4) .
C512 C513 1.393(4) .
C512 H512 0.9500 .
C513 C514 1.375(4) .
C513 H513 0.9500 .
C514 C515 1.386(4) .
C514 H514 0.9500 .
C515 C516 1.383(4) .
C515 H515 0.9500 .
C516 H516 0.9500 .
C521 C522 1.393(4) .
C521 C526 1.399(4) .
C522 C523 1.385(4) .
C522 H522 0.9500 .
C523 C524 1.387(4) .
C523 H523 0.9500 .
C524 C525 1.375(4) .
C524 H524 0.9500 .
C525 C526 1.391(4) .
C525 H525 0.9500 .
C526 H526 0.9500 .
C531 C532 1.394(4) .
C531 C536 1.397(4) .
C532 C533 1.384(4) .
C532 H532 0.9500 .
C533 C534 1.378(4) .
C533 H533 0.9500 .
C534 C535 1.389(4) .
C534 H534 0.9500 .
C535 C536 1.381(4) .
C535 H535 0.9500 .
C536 H536 0.9500 .
C611 C616 1.387(4) .
C611 C612 1.395(4) .
C612 C613 1.379(4) .
C612 H612 0.9500 .
C613 C614 1.385(4) .
C613 H613 0.9500 .
C614 C615 1.380(5) .
C614 H614 0.9500 .
C615 C616 1.388(4) .
C615 H615 0.9500 .
C616 H616 0.9500 .
C621 C622 1.383(4) .
C621 C626 1.398(4) .
C622 C623 1.395(4) .
C622 H622 0.9500 .
C623 C624 1.381(4) .
C623 H623 0.9500 .
C624 C625 1.375(4) .
C624 H624 0.9500 .
C625 C626 1.385(4) .
C625 H625 0.9500 .
C626 H626 0.9500 .
C631 C632 1.396(4) .
C631 C636 1.399(4) .
C632 C633 1.393(4) .
C632 H632 0.9500 .
C633 C634 1.381(4) .
C633 H633 0.9500 .
C634 C635 1.382(4) .
C634 H634 0.9500 .
C635 C636 1.396(4) .
C635 H635 0.9500 .
C636 H636 0.9500 .
C711 C716 1.385(4) .
C711 C712 1.394(4) .
C712 C713 1.383(4) .
C712 H712 0.9500 .
C713 C714 1.380(4) .
C713 H713 0.9500 .
C714 C715 1.375(4) .
C714 H714 0.9500 .
C715 C716 1.390(4) .
C715 H715 0.9500 .
C716 H716 0.9500 .
C721 C726 1.392(4) .
C721 C722 1.395(4) .
C722 C723 1.391(4) .
C722 H722 0.9500 .
C723 C724 1.382(4) .
C723 H723 0.9500 .
C724 C725 1.382(4) .
C724 H724 0.9500 .
C725 C726 1.391(4) .
C725 H725 0.9500 .
C726 H726 0.9500 .
C731 C732 1.394(4) .
C731 C736 1.398(4) .
C732 C733 1.389(4) .
C732 H732 0.9500 .
C733 C734 1.388(4) .
C733 H733 0.9500 .
C734 C735 1.382(4) .
C734 H734 0.9500 .
C735 C736 1.387(4) .
C735 H735 0.9500 .
C736 H736 0.9500 .
C811 C812 1.398(4) .
C811 C816 1.401(4) .
C812 C813 1.395(4) .
C812 H812 0.9500 .
C813 C814 1.383(4) .
C813 H813 0.9500 .
C814 C815 1.385(4) .
C814 H814 0.9500 .
C815 C816 1.391(4) .
C815 H815 0.9500 .
C816 H816 0.9500 .
C821 C826 1.391(4) .
C821 C822 1.395(4) .
C822 C823 1.387(4) .
C822 H822 0.9500 .
C823 C824 1.376(4) .
C823 H823 0.9500 .
C824 C825 1.377(4) .
C824 H824 0.9500 .
C825 C826 1.400(4) .
C825 H825 0.9500 .
C826 H826 0.9500 .
C831 C832 1.384(4) .
C831 C836 1.399(4) .
C832 C833 1.387(4) .
C832 H832 0.9500 .
C833 C834 1.377(4) .
C833 H833 0.9500 .
C834 C835 1.385(4) .
C834 H834 0.9500 .
C835 C836 1.383(4) .
C835 H835 0.9500 .
C836 H836 0.9500 .
C11 O1D 1.401(4) .
C11 C21 1.532(6) .
C11 H11A 0.9900 .
C11 H11B 0.9900 .
C21 O2D 1.419(4) .
C21 H21A 0.9900 .
C21 H21B 0.9900 .
C31 O1D 1.401(4) .
C31 H31A 0.9800 .
C31 H31B 0.9800 .
C31 H31C 0.9800 .
C41 O2D 1.387(4) .
C41 H41A 0.9800 .
C41 H41B 0.9800 .
C41 H41C 0.9800 .

loop_
_geom_hbond_atom_site_label_D
_geom_hbond_atom_site_label_H
_geom_hbond_atom_site_label_A
_geom_hbond_distance_DH
_geom_hbond_distance_HA
_geom_hbond_distance_DA
_geom_hbond_angle_DHA
_geom_hbond_site_symmetry_A
O12 H1 O61 0.836(19) 1.59(2) 2.422(5) 171(5) 2_576
O22 H2 O52 0.872(19) 1.53(2) 2.397(3) 169(4) .
O32 H3 O62 0.831(19) 1.703(19) 2.533(3) 177(5) .
O42 H4 O51 0.868(19) 1.66(2) 2.506(3) 164(5) 2_576
O92 H9 O72 0.866(18) 1.60(2) 2.444(3) 164(3) .
O102 H10 O81 0.852(18) 1.690(18) 2.541(3) 176(4) 2_677
O112 H11 O71 0.830(18) 1.620(19) 2.440(3) 169(4) 2_677
O122 H12 O82 0.856(18) 1.590(19) 2.428(3) 165(3) .
